data_4134762
loop_
_publ_author_name
'Cui, Peng-Fei'
'Lin, Yue-Jian'
'Li, Zhen-Hua'
'Jin, Guo-Xin'

_publ_section_title
;
 Dihydrogen Bond Interaction Induced Separation of Hexane Isomers by
 Self-Assembled Carborane Metallacycles.
;
_journal_name_full 'Journal of the American Chemical Society'
_journal_paper_doi 10.1021/jacs.0c03176
_journal_year 2020
_chemical_formula_sum 'C112 H152 B20 Ir4 N8 O8 S4'
_chemical_formula_weight 2851.65
_space_group_crystal_system orthorhombic
_space_group_IT_number 61
_space_group_name_Hall '-P 2ac 2ab'
_space_group_name_H-M_alt 'P b c a'
_atom_sites_solution_hydrogens geom
_audit_creation_method SHELXL-2014/7
_cell_angle_alpha 90
_cell_angle_beta 90
_cell_angle_gamma 90
_cell_formula_units_Z 4
_cell_length_a 22.3072(9)
_cell_length_b 17.7179(8)
_cell_length_c 30.6044(14)
_cell_measurement_reflns_used 9441
_cell_measurement_temperature 173(2)
_cell_measurement_theta_max 54.85
_cell_measurement_theta_min 3.74
_cell_volume 12096.0(9)
_computing_cell_refinement 'Bruker SAINT'
_computing_data_collection 'Bruker APEX2'
_computing_data_reduction 'Bruker SAINT'
_computing_molecular_graphics 'Bruker SHELXTL'
_computing_publication_material 'Bruker SHELXTL'
_computing_structure_refinement 'SHELXL-2014/7 (Sheldrick, 2014)'
_computing_structure_solution 'SHELXS-97 (Sheldrick 2008)'
_diffrn_ambient_temperature 173(2)
_diffrn_measured_fraction_theta_full 0.999
_diffrn_measured_fraction_theta_max 0.997
_diffrn_measurement_device_type 'Bruker APEX-II CCD'
_diffrn_measurement_method '\f and \w scans'
_diffrn_radiation_type GaK\a
_diffrn_radiation_wavelength 1.34138
_diffrn_reflns_av_R_equivalents 0.0820
_diffrn_reflns_av_unetI/netI 0.0541
_diffrn_reflns_Laue_measured_fraction_full 0.999
_diffrn_reflns_Laue_measured_fraction_max 0.997
_diffrn_reflns_limit_h_max 25
_diffrn_reflns_limit_h_min -27
_diffrn_reflns_limit_k_max 21
_diffrn_reflns_limit_k_min -20
_diffrn_reflns_limit_l_max 37
_diffrn_reflns_limit_l_min -33
_diffrn_reflns_number 61627
_diffrn_reflns_point_group_measured_fraction_full 0.999
_diffrn_reflns_point_group_measured_fraction_max 0.997
_diffrn_reflns_theta_full 53.594
_diffrn_reflns_theta_max 54.971
_diffrn_reflns_theta_min 3.043
_exptl_absorpt_coefficient_mu 6.231
_exptl_absorpt_correction_T_max 0.751
_exptl_absorpt_correction_T_min 0.524
_exptl_absorpt_correction_type multi-scan
_exptl_absorpt_process_details sadabs
_exptl_crystal_colour red
_exptl_crystal_density_diffrn 1.566
_exptl_crystal_description block
_exptl_crystal_F_000 5664
_exptl_crystal_size_max 0.230
_exptl_crystal_size_mid 0.210
_exptl_crystal_size_min 0.120
_refine_diff_density_max 1.876
_refine_diff_density_min -1.370
_refine_diff_density_rms 0.134
_refine_ls_extinction_method none
_refine_ls_goodness_of_fit_ref 1.068
_refine_ls_hydrogen_treatment constr
_refine_ls_matrix_type full
_refine_ls_number_parameters 859
_refine_ls_number_reflns 11494
_refine_ls_number_restraints 579
_refine_ls_restrained_S_all 1.053
_refine_ls_R_factor_all 0.0926
_refine_ls_R_factor_gt 0.0730
_refine_ls_shift/su_max 0.003
_refine_ls_shift/su_mean 0.000
_refine_ls_structure_factor_coef Fsqd
_refine_ls_weighting_details 'w=1/[\s^2^(Fo^2^)+(0.0567P)^2^+126.4669P] where P=(Fo^2^+2Fc^2^)/3'
_refine_ls_weighting_scheme calc
_refine_ls_wR_factor_gt 0.1754
_refine_ls_wR_factor_ref 0.1859
_reflns_Friedel_coverage 0.000
_reflns_number_gt 8693
_reflns_number_total 11494
_reflns_threshold_expression 'I > 2\s(I)'
_cod_data_source_file ja0c03176_si_003.cif
_cod_data_source_block platon_sq
_cod_database_code 4134762
_shelx_shelxl_version_number 2014/7
_shelx_space_group_comment
; 
The symmetry employed for this shelxl refinement is uniquely defined 
by the following loop, which should always be used as a source of 
symmetry information in preference to the above space-group names. 
They are only intended as comments. 
;
_shelx_estimated_absorpt_t_min 0.328
_shelx_estimated_absorpt_t_max 0.522

loop_
_space_group_symop_operation_xyz
'x, y, z'
'-x+1/2, -y, z+1/2'
'-x, y+1/2, -z+1/2'
'x+1/2, -y+1/2, -z'
'-x, -y, -z'
'x-1/2, y, -z-1/2'
'x, -y-1/2, z-1/2'
'-x-1/2, y-1/2, z'

loop_
_atom_site_label
_atom_site_type_symbol
_atom_site_fract_x
_atom_site_fract_y
_atom_site_fract_z
_atom_site_U_iso_or_equiv
_atom_site_adp_type
_atom_site_occupancy
_atom_site_site_symmetry_order
_atom_site_calc_flag
_atom_site_refinement_flags_posn
_atom_site_refinement_flags_adp
_atom_site_refinement_flags_occupancy
_atom_site_disorder_assembly
_atom_site_disorder_group
Ir1 Ir 0.67601(2) 0.94145(3) 0.54100(2) 0.05461(15) Uani 1 1 d . . . . .
Ir2 Ir 0.71297(3) 0.74719(3) 0.31558(2) 0.06790(18) Uani 1 1 d . . . . .
S1 S 0.76461(12) 0.87372(18) 0.55104(9) 0.0639(7) Uani 1 1 d . . . . .
S2 S 0.63002(16) 0.82445(18) 0.30353(9) 0.0714(8) Uani 1 1 d . . . . .
N1 N 0.8323(6) 0.7897(8) 0.4969(4) 0.114(5) Uani 1 1 d D U . . .
N3 N 0.6253(4) 0.8474(5) 0.5615(3) 0.053(2) Uani 1 1 d . . . . .
N4 N 0.3433(4) 0.3407(5) 0.6616(3) 0.055(2) Uani 1 1 d . . . . .
C3 C 0.8838(11) 0.8171(15) 0.5213(9) 0.065(8) Uani 0.384(15) 1 d D U P A 1
C4 C 0.9085(16) 0.7551(19) 0.5428(11) 0.077(10) Uani 0.384(15) 1 d D U P A 1
H4 H 0.8881 0.7090 0.5373 0.092 Uiso 0.384(15) 1 calc R U P A 1
C5 C 0.958(2) 0.747(2) 0.5714(18) 0.110(11) Uani 0.384(15) 1 d D U P A 1
H5 H 0.9734 0.7015 0.5833 0.132 Uiso 0.384(15) 1 calc R U P A 1
C6 C 0.9812(19) 0.820(2) 0.5790(13) 0.108(14) Uani 0.384(15) 1 d D U P A 1
H6 H 1.0079 0.8253 0.6030 0.129 Uiso 0.384(15) 1 calc R U P A 1
C7 C 0.969(2) 0.886(2) 0.5559(13) 0.111(14) Uani 0.384(15) 1 d D U P A 1
H7 H 0.9949 0.9287 0.5566 0.134 Uiso 0.384(15) 1 calc R U P A 1
C8 C 0.9152(14) 0.8824(17) 0.5306(11) 0.088(11) Uani 0.384(15) 1 d D U P A 1
H8 H 0.8999 0.9286 0.5194 0.106 Uiso 0.384(15) 1 calc R U P A 1
C3' C 0.8702(8) 0.7698(11) 0.5341(5) 0.090(7) Uani 0.616(15) 1 d DG U P A 2
C4' C 0.9262(10) 0.8045(13) 0.5302(6) 0.142(13) Uani 0.616(15) 1 d G U P A 2
H4' H 0.9338 0.8380 0.5067 0.171 Uiso 0.616(15) 1 calc R U P A 2
C5' C 0.9710(10) 0.7897(14) 0.5610(7) 0.115(9) Uani 0.616(15) 1 d G U P A 2
H5' H 1.0091 0.8132 0.5583 0.138 Uiso 0.616(15) 1 calc R U P A 2
C6' C 0.9598(10) 0.7402(13) 0.5956(7) 0.144(14) Uani 0.616(15) 1 d G U P A 2
H6' H 0.9903 0.7302 0.6165 0.172 Uiso 0.616(15) 1 calc R U P A 2
C7' C 0.9038(10) 0.7056(10) 0.5995(6) 0.116(9) Uani 0.616(15) 1 d G U P A 2
H7' H 0.8962 0.6720 0.6231 0.140 Uiso 0.616(15) 1 calc R U P A 2
C8' C 0.8589(8) 0.7204(9) 0.5688(6) 0.095(8) Uani 0.616(15) 1 d G U P A 2
H8' H 0.8209 0.6969 0.5714 0.114 Uiso 0.616(15) 1 calc R U P A 2
B2 B 0.6791(5) 0.8961(7) 0.4771(4) 0.049(2) Uani 1 1 d . . . . .
B3 B 0.7398(6) 0.9179(8) 0.4407(4) 0.060(3) Uani 1 1 d . . . . .
H3 H 0.7706 0.9657 0.4492 0.072 Uiso 1 1 calc R U . . .
B4 B 0.7671(6) 0.8340(9) 0.4137(4) 0.068(4) Uani 1 1 d . . . . .
H4A H 0.8155 0.8266 0.4050 0.082 Uiso 1 1 calc R U . . .
B5 B 0.7246(6) 0.7579(8) 0.4318(4) 0.067(3) Uani 1 1 d . . . . .
H5A H 0.7444 0.7001 0.4352 0.080 Uiso 1 1 calc R U . . .
B6 B 0.6713(6) 0.7935(7) 0.4704(4) 0.054(3) Uani 1 1 d . . . . .
H6A H 0.6566 0.7580 0.4987 0.065 Uiso 1 1 calc R U . . .
B7 B 0.6223(5) 0.8559(8) 0.4422(4) 0.058(3) Uani 1 1 d . . . . .
H7A H 0.5737 0.8619 0.4507 0.070 Uiso 1 1 calc R U . . .
B8 B 0.6659(5) 0.9322(7) 0.4240(4) 0.056(3) Uani 1 1 d . . . . .
H8A H 0.6461 0.9899 0.4203 0.068 Uiso 1 1 calc R U . . .
B9 B 0.7198(5) 0.8965(7) 0.3860(4) 0.056(3) Uani 1 1 d . . . . .
H9 H 0.7359 0.9315 0.3578 0.068 Uiso 1 1 calc R U . . .
B10 B 0.7100(5) 0.7959(7) 0.3787(4) 0.054(3) Uani 1 1 d . . . . .
B11 B 0.6498(6) 0.7739(7) 0.4156(4) 0.057(3) Uani 1 1 d . . . . .
H11 H 0.6184 0.7267 0.4073 0.068 Uiso 1 1 calc R U . . .
C12 C 0.6515(4) 0.8581(6) 0.3900(3) 0.056(2) Uani 1 1 d . . . . .
N2 N 0.5696(9) 0.9247(13) 0.3559(7) 0.072(6) Uani 0.60(3) 1 d D U P B 1
C10 C 0.5267(11) 0.9379(16) 0.3214(7) 0.084(8) Uani 0.60(3) 1 d D U P B 1
C11 C 0.4849(11) 0.8835(17) 0.3083(7) 0.083(7) Uani 0.60(3) 1 d D U P B 1
H11A H 0.4862 0.8347 0.3212 0.100 Uiso 0.60(3) 1 calc R U P B 1
C13 C 0.4419(15) 0.8987(19) 0.2770(9) 0.121(11) Uani 0.60(3) 1 d D U P B 1
H13 H 0.4166 0.8604 0.2657 0.146 Uiso 0.60(3) 1 calc R U P B 1
C14 C 0.4377(13) 0.9734(17) 0.2630(9) 0.103(9) Uani 0.60(3) 1 d D U P B 1
H14 H 0.4073 0.9845 0.2423 0.124 Uiso 0.60(3) 1 calc R U P B 1
C15 C 0.4735(12) 1.0334(18) 0.2762(9) 0.104(10) Uani 0.60(3) 1 d D U P B 1
H15 H 0.4682 1.0839 0.2665 0.125 Uiso 0.60(3) 1 calc R U P B 1
C16 C 0.5188(14) 1.0106(19) 0.3059(10) 0.114(10) Uani 0.60(3) 1 d D U P B 1
H16 H 0.5459 1.0482 0.3159 0.137 Uiso 0.60(3) 1 calc R U P B 1
N2' N 0.5556(9) 0.891(2) 0.3593(11) 0.064(8) Uani 0.40(3) 1 d D U P B 2
C10' C 0.5226(8) 0.8968(15) 0.3215(6) 0.064(9) Uani 0.40(3) 1 d G U P B 2
C11' C 0.5260(10) 0.9631(17) 0.2961(7) 0.094(13) Uani 0.40(3) 1 d G U P B 2
H11' H 0.5563 0.9994 0.3019 0.113 Uiso 0.40(3) 1 calc R U P B 2
C13' C 0.4845(10) 0.9755(17) 0.2621(7) 0.107(14) Uani 0.40(3) 1 d G U P B 2
H13' H 0.4868 1.0202 0.2450 0.128 Uiso 0.40(3) 1 calc R U P B 2
C14' C 0.4394(10) 0.9216(18) 0.2535(7) 0.104(14) Uani 0.40(3) 1 d G U P B 2
H14' H 0.4114 0.9300 0.2306 0.125 Uiso 0.40(3) 1 calc R U P B 2
C15' C 0.4360(11) 0.8553(17) 0.2789(6) 0.14(2) Uani 0.40(3) 1 d G U P B 2
H15' H 0.4057 0.8190 0.2731 0.164 Uiso 0.40(3) 1 calc R U P B 2
C16' C 0.4776(9) 0.8429(14) 0.3129(5) 0.106(15) Uani 0.40(3) 1 d G U P B 2
H16' H 0.4752 0.7983 0.3300 0.127 Uiso 0.40(3) 1 calc R U P B 2
C22 C 0.5215(9) 0.6519(10) 0.5997(5) 0.046(8) Uani 0.379(16) 1 d G U P C 1
C23 C 0.4591(9) 0.6544(9) 0.5959(5) 0.058(9) Uani 0.379(16) 1 d G U P C 1
H23 H 0.4400 0.6995 0.5866 0.070 Uiso 0.379(16) 1 calc R U P C 1
C24 C 0.4249(8) 0.5907(12) 0.6059(6) 0.053(9) Uani 0.379(16) 1 d G U P C 1
H24 H 0.3825 0.5924 0.6033 0.064 Uiso 0.379(16) 1 calc R U P C 1
C25 C 0.4531(9) 0.5244(11) 0.6196(6) 0.045(8) Uani 0.379(16) 1 d G U P C 1
C26 C 0.5155(9) 0.5219(11) 0.6234(6) 0.084(11) Uani 0.379(16) 1 d G U P C 1
H26 H 0.5346 0.4768 0.6328 0.101 Uiso 0.379(16) 1 calc R U P C 1
C27 C 0.5496(8) 0.5856(12) 0.6135(6) 0.072(9) Uani 0.379(16) 1 d G U P C 1
H27 H 0.5921 0.5839 0.6161 0.087 Uiso 0.379(16) 1 calc R U P C 1
C22' C 0.5131(10) 0.6658(13) 0.6032(7) 0.052(4) Uani 0.621(16) 1 d . U P C 2
C23' C 0.4666(10) 0.6400(12) 0.5772(7) 0.064(6) Uani 0.621(16) 1 d . U P C 2
H23' H 0.4568 0.6671 0.5514 0.077 Uiso 0.621(16) 1 calc R U P C 2
C24' C 0.4332(9) 0.5747(11) 0.5877(7) 0.056(5) Uani 0.621(16) 1 d . U P C 2
H24' H 0.4030 0.5565 0.5685 0.067 Uiso 0.621(16) 1 calc R U P C 2
C25' C 0.4455(9) 0.5375(12) 0.6267(7) 0.042(4) Uani 0.621(16) 1 d . U P C 2
C26' C 0.4910(7) 0.5635(9) 0.6528(5) 0.055(4) Uani 0.621(16) 1 d . U P C 2
H26' H 0.4999 0.5376 0.6792 0.066 Uiso 0.621(16) 1 calc R U P C 2
C27' C 0.5245(8) 0.6269(11) 0.6417(6) 0.062(5) Uani 0.621(16) 1 d . U P C 2
H27' H 0.5556 0.6436 0.6606 0.075 Uiso 0.621(16) 1 calc R U P C 2
C33 C 0.6623(4) 1.0187(4) 0.5991(2) 0.075(5) Uani 0.526(17) 1 d G U P D 1
C34 C 0.7123(3) 1.0427(4) 0.5733(3) 0.073(5) Uani 0.526(17) 1 d G U P D 1
C35 C 0.6908(4) 1.0601(4) 0.5304(3) 0.072(7) Uani 0.526(17) 1 d G U P D 1
C36 C 0.6274(4) 1.0469(5) 0.5297(3) 0.073(8) Uani 0.526(17) 1 d G U P D 1
C37 C 0.6098(4) 1.0213(5) 0.5722(3) 0.061(6) Uani 0.526(17) 1 d G U P D 1
C38 C 0.6645(8) 0.9946(7) 0.6468(3) 0.113(11) Uani 0.526(17) 1 d G U P D 1
H38A H 0.7057 0.9811 0.6547 0.169 Uiso 0.526(17) 1 calc R U P D 1
H38B H 0.6383 0.9508 0.6512 0.169 Uiso 0.526(17) 1 calc R U P D 1
H38C H 0.6508 1.0363 0.6654 0.169 Uiso 0.526(17) 1 calc R U P D 1
C39 C 0.7770(5) 1.0486(7) 0.5887(5) 0.127(13) Uani 0.526(17) 1 d G U P D 1
H39A H 0.7916 1.1000 0.5839 0.191 Uiso 0.526(17) 1 calc R U P D 1
H39B H 0.8019 1.0129 0.5723 0.191 Uiso 0.526(17) 1 calc R U P D 1
H39C H 0.7791 1.0365 0.6200 0.191 Uiso 0.526(17) 1 calc R U P D 1
C40 C 0.7286(8) 1.0879(6) 0.4922(4) 0.093(9) Uani 0.526(17) 1 d G U P D 1
H40A H 0.7233 1.1425 0.4888 0.139 Uiso 0.526(17) 1 calc R U P D 1
H40B H 0.7159 1.0623 0.4654 0.139 Uiso 0.526(17) 1 calc R U P D 1
H40C H 0.7709 1.0768 0.4979 0.139 Uiso 0.526(17) 1 calc R U P D 1
C41 C 0.5861(7) 1.0582(8) 0.4907(4) 0.105(10) Uani 0.526(17) 1 d G U P D 1
H41A H 0.5536 1.0210 0.4917 0.157 Uiso 0.526(17) 1 calc R U P D 1
H41B H 0.6090 1.0517 0.4636 0.157 Uiso 0.526(17) 1 calc R U P D 1
H41C H 0.5691 1.1092 0.4916 0.157 Uiso 0.526(17) 1 calc R U P D 1
C42 C 0.5465(5) 1.0005(8) 0.5862(6) 0.111(11) Uani 0.526(17) 1 d G U P D 1
H42A H 0.5342 1.0328 0.6107 0.166 Uiso 0.526(17) 1 calc R U P D 1
H42B H 0.5455 0.9475 0.5954 0.166 Uiso 0.526(17) 1 calc R U P D 1
H42C H 0.5189 1.0079 0.5616 0.166 Uiso 0.526(17) 1 calc R U P D 1
C33' C 0.6441(4) 1.0229(4) 0.5940(3) 0.070(5) Uani 0.474(17) 1 d G U P D 2
C34' C 0.7069(4) 1.0364(4) 0.5867(3) 0.071(5) Uani 0.474(17) 1 d G U P D 2
C35' C 0.7142(4) 1.0624(4) 0.5424(3) 0.088(10) Uani 0.474(17) 1 d G U P D 2
C36' C 0.6559(5) 1.0650(4) 0.5224(3) 0.076(9) Uani 0.474(17) 1 d G U P D 2
C37' C 0.6126(3) 1.0407(5) 0.5543(3) 0.069(8) Uani 0.474(17) 1 d G U P D 2
C38' C 0.6159(7) 0.9948(7) 0.6365(4) 0.103(11) Uani 0.474(17) 1 d G U P D 2
H38D H 0.6396 0.9527 0.6481 0.155 Uiso 0.474(17) 1 calc R U P D 2
H38E H 0.5748 0.9777 0.6308 0.155 Uiso 0.474(17) 1 calc R U P D 2
H38F H 0.6151 1.0359 0.6579 0.155 Uiso 0.474(17) 1 calc R U P D 2
C39' C 0.7572(6) 1.0250(8) 0.6200(5) 0.097(10) Uani 0.474(17) 1 d G U P D 2
H39D H 0.7831 0.9835 0.6105 0.145 Uiso 0.474(17) 1 calc R U P D 2
H39E H 0.7398 1.0128 0.6486 0.145 Uiso 0.474(17) 1 calc R U P D 2
H39F H 0.7809 1.0714 0.6224 0.145 Uiso 0.474(17) 1 calc R U P D 2
C40' C 0.7735(6) 1.0835(7) 0.5205(6) 0.085(9) Uani 0.474(17) 1 d G U P D 2
H40D H 0.7926 1.1246 0.5369 0.128 Uiso 0.474(17) 1 calc R U P D 2
H40E H 0.7658 1.1000 0.4905 0.128 Uiso 0.474(17) 1 calc R U P D 2
H40F H 0.8001 1.0395 0.5202 0.128 Uiso 0.474(17) 1 calc R U P D 2
C41' C 0.6423(9) 1.0895(7) 0.4755(3) 0.095(10) Uani 0.474(17) 1 d G U P D 2
H41D H 0.5991 1.0861 0.4702 0.142 Uiso 0.474(17) 1 calc R U P D 2
H41E H 0.6635 1.0563 0.4551 0.142 Uiso 0.474(17) 1 calc R U P D 2
H41F H 0.6556 1.1416 0.4712 0.142 Uiso 0.474(17) 1 calc R U P D 2
C42' C 0.5449(5) 1.0346(8) 0.5472(6) 0.104(11) Uani 0.474(17) 1 d G U P D 2
H42D H 0.5335 1.0637 0.5213 0.156 Uiso 0.474(17) 1 calc R U P D 2
H42E H 0.5239 1.0547 0.5728 0.156 Uiso 0.474(17) 1 calc R U P D 2
H42F H 0.5339 0.9816 0.5430 0.156 Uiso 0.474(17) 1 calc R U P D 2
C1 C 0.7395(4) 0.8345(6) 0.4660(3) 0.056(2) Uani 1 1 d . . . . .
C2 C 0.7834(5) 0.8276(8) 0.5032(4) 0.072(3) Uani 1 1 d . . . . .
C9 C 0.6087(5) 0.8699(7) 0.3518(4) 0.072(3) Uani 1 1 d D . . . .
C17 C 0.5679(4) 0.8383(6) 0.5464(3) 0.058(3) Uani 1 1 d . . . . .
H17 H 0.5521 0.8747 0.5267 0.070 Uiso 1 1 calc R U . . .
C18 C 0.5325(5) 0.7793(7) 0.5585(3) 0.062(3) Uani 1 1 d . . . . .
H18 H 0.4935 0.7746 0.5463 0.075 Uiso 1 1 calc R U . . .
C19 C 0.5523(4) 0.7258(6) 0.5884(3) 0.052(2) Uani 1 1 d . . . . .
C20 C 0.6104(5) 0.7363(6) 0.6039(4) 0.062(3) Uani 1 1 d . . . . .
H20 H 0.6271 0.7010 0.6238 0.074 Uiso 1 1 calc R U . . .
C21 C 0.6438(5) 0.7971(6) 0.5906(3) 0.057(3) Uani 1 1 d . . . . .
H21 H 0.6825 0.8036 0.6029 0.068 Uiso 1 1 calc R U . . .
C28 C 0.3219(5) 0.3927(7) 0.6346(4) 0.061(3) Uani 1 1 d . . . . .
H28 H 0.2824 0.3861 0.6236 0.073 Uiso 1 1 calc R U . . .
C29 C 0.3525(5) 0.4541(6) 0.6218(3) 0.059(3) Uani 1 1 d . . . . .
H29 H 0.3345 0.4894 0.6025 0.071 Uiso 1 1 calc R U . . .
C30 C 0.4116(4) 0.4662(6) 0.6371(3) 0.052(2) Uani 1 1 d . . . . .
C31 C 0.4331(5) 0.4115(6) 0.6649(3) 0.058(3) Uani 1 1 d . . . . .
H31 H 0.4726 0.4161 0.6763 0.069 Uiso 1 1 calc R U . . .
C32 C 0.3984(5) 0.3498(6) 0.6767(3) 0.063(3) Uani 1 1 d . . . . .
H32 H 0.4146 0.3133 0.6962 0.075 Uiso 1 1 calc R U . . .
C43 C 0.7735(4) 0.8015(5) 0.2686(3) 0.077(5) Uani 0.582(17) 1 d G U P E 1
C44 C 0.8065(4) 0.7580(6) 0.2986(3) 0.080(5) Uani 0.582(17) 1 d G U P E 1
C45 C 0.7921(5) 0.6816(5) 0.2917(3) 0.082(8) Uani 0.582(17) 1 d G U P E 1
C46 C 0.7502(5) 0.6778(6) 0.2574(4) 0.086(8) Uani 0.582(17) 1 d G U P E 1
C47 C 0.7386(4) 0.7520(8) 0.2431(3) 0.101(9) Uani 0.582(17) 1 d G U P E 1
C48 C 0.7750(7) 0.8857(7) 0.2645(6) 0.135(13) Uani 0.582(17) 1 d G U P E 1
H48A H 0.7942 0.8996 0.2368 0.202 Uiso 0.582(17) 1 calc R U P E 1
H48B H 0.7980 0.9071 0.2889 0.202 Uiso 0.582(17) 1 calc R U P E 1
H48C H 0.7340 0.9055 0.2652 0.202 Uiso 0.582(17) 1 calc R U P E 1
C49 C 0.8494(5) 0.7878(11) 0.3321(4) 0.133(13) Uani 0.582(17) 1 d G U P E 1
H49A H 0.8585 0.7481 0.3534 0.199 Uiso 0.582(17) 1 calc R U P E 1
H49B H 0.8314 0.8310 0.3471 0.199 Uiso 0.582(17) 1 calc R U P E 1
H49C H 0.8865 0.8037 0.3176 0.199 Uiso 0.582(17) 1 calc R U P E 1
C50 C 0.8170(7) 0.6158(9) 0.3164(6) 0.122(12) Uani 0.582(17) 1 d G U P E 1
H50A H 0.8609 0.6169 0.3151 0.183 Uiso 0.582(17) 1 calc R U P E 1
H50B H 0.8024 0.5687 0.3034 0.183 Uiso 0.582(17) 1 calc R U P E 1
H50C H 0.8041 0.6186 0.3470 0.183 Uiso 0.582(17) 1 calc R U P E 1
C51 C 0.7226(8) 0.6074(9) 0.2393(7) 0.151(15) Uani 0.582(17) 1 d G U P E 1
H51A H 0.6803 0.6051 0.2477 0.227 Uiso 0.582(17) 1 calc R U P E 1
H51B H 0.7437 0.5633 0.2509 0.227 Uiso 0.582(17) 1 calc R U P E 1
H51C H 0.7259 0.6078 0.2073 0.227 Uiso 0.582(17) 1 calc R U P E 1
C52 C 0.6967(7) 0.7742(13) 0.2072(4) 0.160(15) Uani 0.582(17) 1 d G U P E 1
H52A H 0.6787 0.7289 0.1944 0.240 Uiso 0.582(17) 1 calc R U P E 1
H52B H 0.7189 0.8018 0.1846 0.240 Uiso 0.582(17) 1 calc R U P E 1
H52C H 0.6650 0.8067 0.2190 0.240 Uiso 0.582(17) 1 calc R U P E 1
C43' C 0.7673(4) 0.7860(6) 0.2603(3) 0.074(6) Uani 0.418(17) 1 d G U P E 2
C44' C 0.8077(4) 0.7810(6) 0.2957(3) 0.073(6) Uani 0.418(17) 1 d G U P E 2
C45' C 0.8091(4) 0.7052(7) 0.3098(3) 0.080(10) Uani 0.418(17) 1 d G U P E 2
C46' C 0.7696(5) 0.6633(5) 0.2831(4) 0.059(8) Uani 0.418(17) 1 d G U P E 2
C47' C 0.7438(4) 0.7132(7) 0.2525(3) 0.058(8) Uani 0.418(17) 1 d G U P E 2
C48' C 0.7520(7) 0.8562(9) 0.2353(5) 0.126(16) Uani 0.418(17) 1 d G U P E 2
H48D H 0.7605 0.8484 0.2042 0.188 Uiso 0.418(17) 1 calc R U P E 2
H48E H 0.7762 0.8984 0.2462 0.188 Uiso 0.418(17) 1 calc R U P E 2
H48F H 0.7094 0.8678 0.2391 0.188 Uiso 0.418(17) 1 calc R U P E 2
C49' C 0.8428(6) 0.8451(10) 0.3149(5) 0.123(16) Uani 0.418(17) 1 d G U P E 2
H49D H 0.8358 0.8472 0.3465 0.185 Uiso 0.418(17) 1 calc R U P E 2
H49E H 0.8300 0.8926 0.3015 0.185 Uiso 0.418(17) 1 calc R U P E 2
H49F H 0.8856 0.8372 0.3094 0.185 Uiso 0.418(17) 1 calc R U P E 2
C50' C 0.8461(7) 0.6745(12) 0.3467(5) 0.140(18) Uani 0.418(17) 1 d G U P E 2
H50D H 0.8267 0.6866 0.3746 0.210 Uiso 0.418(17) 1 calc R U P E 2
H50E H 0.8861 0.6972 0.3459 0.210 Uiso 0.418(17) 1 calc R U P E 2
H50F H 0.8496 0.6196 0.3437 0.210 Uiso 0.418(17) 1 calc R U P E 2
C51' C 0.7573(8) 0.5802(7) 0.2867(7) 0.19(2) Uani 0.418(17) 1 d G U P E 2
H51D H 0.7811 0.5589 0.3107 0.280 Uiso 0.418(17) 1 calc R U P E 2
H51E H 0.7146 0.5722 0.2925 0.280 Uiso 0.418(17) 1 calc R U P E 2
H51F H 0.7683 0.5553 0.2592 0.280 Uiso 0.418(17) 1 calc R U P E 2
C52' C 0.6992(6) 0.6926(12) 0.2178(5) 0.20(3) Uani 0.418(17) 1 d G U P E 2
H52D H 0.6885 0.7377 0.2010 0.296 Uiso 0.418(17) 1 calc R U P E 2
H52E H 0.7168 0.6548 0.1983 0.296 Uiso 0.418(17) 1 calc R U P E 2
H52F H 0.6631 0.6717 0.2315 0.296 Uiso 0.418(17) 1 calc R U P E 2

loop_
_atom_site_aniso_label
_atom_site_aniso_U_11
_atom_site_aniso_U_22
_atom_site_aniso_U_33
_atom_site_aniso_U_23
_atom_site_aniso_U_13
_atom_site_aniso_U_12
Ir1 0.0427(2) 0.0684(3) 0.0527(3) 0.0029(2) -0.0035(2) -0.0113(2)
Ir2 0.0781(4) 0.0678(3) 0.0578(3) 0.0028(2) 0.0158(3) -0.0133(3)
S1 0.0418(13) 0.087(2) 0.0628(15) 0.0031(14) -0.0098(12) -0.0048(13)
S2 0.090(2) 0.0733(18) 0.0507(14) 0.0102(13) -0.0052(15) -0.0060(16)
N1 0.092(8) 0.146(10) 0.103(8) -0.035(8) -0.040(7) 0.057(8)
N3 0.041(4) 0.068(5) 0.051(4) 0.008(4) -0.004(4) -0.008(4)
N4 0.054(5) 0.060(5) 0.052(5) 0.004(4) -0.008(4) -0.009(4)
C3 0.052(14) 0.078(16) 0.064(14) -0.014(13) 0.000(12) 0.007(13)
C4 0.069(16) 0.079(16) 0.082(16) 0.005(14) -0.012(14) 0.027(14)
C5 0.094(16) 0.121(18) 0.116(17) 0.004(15) -0.015(13) 0.029(15)
C6 0.10(2) 0.13(2) 0.09(2) -0.040(17) -0.002(16) 0.000(17)
C7 0.10(2) 0.13(2) 0.10(2) -0.023(17) 0.005(16) -0.021(17)
C8 0.074(17) 0.110(19) 0.079(17) -0.005(15) -0.003(14) -0.001(15)
C3' 0.090(14) 0.090(14) 0.091(13) 0.009(11) -0.018(12) 0.029(12)
C4' 0.117(18) 0.18(2) 0.133(19) 0.023(17) -0.009(16) -0.005(17)
C5' 0.089(13) 0.146(17) 0.112(15) 0.016(14) -0.016(12) 0.012(14)
C6' 0.14(2) 0.15(2) 0.14(2) 0.010(16) -0.009(17) 0.037(16)
C7' 0.138(17) 0.089(14) 0.122(16) 0.002(12) -0.024(14) 0.032(13)
C8' 0.111(15) 0.073(12) 0.100(14) -0.012(11) -0.029(12) 0.007(11)
B2 0.033(5) 0.058(6) 0.055(6) 0.010(5) 0.001(5) -0.008(5)
B3 0.051(7) 0.067(8) 0.062(7) -0.002(6) 0.010(6) -0.024(6)
B4 0.040(6) 0.098(10) 0.066(8) -0.005(7) 0.009(6) -0.002(7)
B5 0.072(8) 0.062(8) 0.067(8) 0.001(6) 0.006(7) 0.006(7)
B6 0.065(7) 0.056(7) 0.041(5) 0.004(5) -0.004(5) -0.017(6)
B7 0.045(6) 0.079(8) 0.050(6) 0.010(6) -0.003(5) -0.017(6)
B8 0.053(7) 0.055(7) 0.062(7) 0.013(6) 0.005(6) -0.005(5)
B9 0.054(7) 0.061(7) 0.055(6) 0.001(5) 0.013(6) -0.015(6)
B10 0.042(6) 0.065(7) 0.055(6) 0.010(6) 0.010(5) -0.004(5)
B11 0.062(7) 0.064(7) 0.044(6) 0.002(5) 0.005(5) -0.022(6)
C12 0.047(5) 0.074(7) 0.046(5) 0.005(5) 0.006(4) 0.000(5)
N2 0.058(10) 0.106(14) 0.052(9) 0.004(10) 0.004(8) -0.001(10)
C10 0.082(13) 0.100(16) 0.070(12) 0.006(13) 0.013(11) 0.020(12)
C11 0.081(14) 0.103(16) 0.065(12) -0.008(11) -0.007(11) 0.009(12)
C13 0.134(18) 0.142(19) 0.088(15) 0.023(14) -0.024(14) 0.006(15)
C14 0.093(15) 0.124(17) 0.093(15) 0.016(14) -0.002(13) 0.005(14)
C15 0.101(15) 0.122(17) 0.090(14) 0.029(13) -0.015(12) 0.014(13)
C16 0.109(16) 0.131(18) 0.102(16) 0.022(14) 0.009(13) 0.014(15)
N2' 0.053(14) 0.080(15) 0.060(13) 0.010(12) -0.003(11) -0.003(12)
C10' 0.064(15) 0.074(16) 0.053(14) 0.008(13) -0.010(12) -0.005(14)
C11' 0.098(19) 0.10(2) 0.086(18) 0.010(16) -0.028(16) 0.004(16)
C13' 0.10(2) 0.13(2) 0.089(19) 0.026(16) -0.026(16) 0.003(17)
C14' 0.11(2) 0.11(2) 0.09(2) 0.009(17) -0.029(16) -0.012(17)
C15' 0.14(3) 0.14(3) 0.13(3) 0.004(18) -0.006(18) -0.005(18)
C16' 0.11(2) 0.11(2) 0.09(2) -0.001(16) -0.026(16) -0.002(17)
C22 0.044(12) 0.053(13) 0.042(11) -0.004(10) 0.006(10) -0.002(10)
C23 0.050(14) 0.056(15) 0.068(17) 0.005(13) 0.014(13) 0.008(12)
C24 0.042(13) 0.047(13) 0.071(17) -0.006(13) -0.017(13) 0.011(11)
C25 0.037(12) 0.049(13) 0.048(13) -0.005(10) 0.006(10) -0.002(10)
C26 0.068(16) 0.083(17) 0.101(18) 0.016(15) -0.003(14) -0.010(14)
C27 0.064(15) 0.070(15) 0.084(17) 0.008(13) 0.008(13) -0.006(13)
C22' 0.054(9) 0.053(8) 0.048(8) 0.002(7) 0.003(7) -0.001(7)
C23' 0.066(11) 0.072(11) 0.056(10) 0.010(9) -0.015(9) -0.015(9)
C24' 0.048(9) 0.060(11) 0.060(10) -0.002(9) -0.008(8) -0.003(8)
C25' 0.031(7) 0.049(8) 0.046(8) -0.001(7) 0.007(6) -0.001(7)
C26' 0.055(9) 0.060(9) 0.049(8) 0.003(7) -0.002(7) -0.007(8)
C27' 0.054(9) 0.079(11) 0.054(9) 0.010(8) -0.023(8) -0.015(8)
C33 0.072(10) 0.087(9) 0.064(9) -0.002(8) -0.001(8) -0.007(8)
C34 0.070(9) 0.081(9) 0.069(9) -0.007(8) -0.005(8) -0.006(8)
C35 0.069(15) 0.078(14) 0.069(13) 0.004(11) 0.014(12) -0.009(12)
C36 0.083(15) 0.073(13) 0.063(12) -0.027(11) -0.007(12) -0.003(12)
C37 0.055(11) 0.057(11) 0.073(13) 0.009(10) 0.011(10) -0.015(9)
C38 0.13(3) 0.13(2) 0.078(17) -0.005(17) -0.001(18) 0.00(2)
C39 0.10(2) 0.14(2) 0.14(3) -0.02(2) -0.04(2) -0.054(19)
C40 0.10(2) 0.072(15) 0.106(19) 0.033(14) 0.024(16) -0.011(14)
C41 0.11(2) 0.093(18) 0.11(2) 0.021(16) -0.040(17) 0.028(16)
C42 0.085(18) 0.11(2) 0.14(2) -0.011(18) 0.062(17) -0.009(16)
C33' 0.070(10) 0.079(9) 0.063(9) -0.002(8) -0.001(9) -0.003(9)
C34' 0.071(9) 0.078(9) 0.064(9) -0.004(8) -0.008(9) -0.008(9)
C35' 0.079(16) 0.079(15) 0.106(18) 0.038(14) 0.008(14) -0.001(13)
C36' 0.069(15) 0.079(15) 0.082(15) -0.003(12) -0.005(13) -0.003(13)
C37' 0.057(13) 0.079(15) 0.071(14) 0.011(13) 0.022(12) -0.006(11)
C38' 0.11(2) 0.12(2) 0.075(17) 0.023(17) 0.033(17) 0.04(2)
C39' 0.11(2) 0.088(18) 0.091(19) 0.011(15) -0.051(17) -0.026(17)
C40' 0.091(19) 0.065(15) 0.100(19) 0.009(14) 0.006(16) -0.054(14)
C41' 0.12(2) 0.073(17) 0.090(18) -0.003(14) -0.018(18) 0.019(17)
C42' 0.069(17) 0.089(19) 0.15(3) -0.034(19) -0.001(18) -0.028(15)
C1 0.045(5) 0.068(6) 0.055(6) 0.000(5) -0.004(5) -0.005(5)
C2 0.055(7) 0.092(9) 0.070(7) 0.007(6) -0.012(6) 0.009(6)
C9 0.066(7) 0.100(9) 0.050(6) 0.014(6) 0.009(5) 0.005(7)
C17 0.042(5) 0.078(7) 0.055(6) 0.018(5) -0.014(5) -0.012(5)
C18 0.050(6) 0.084(8) 0.052(6) 0.013(5) -0.006(5) -0.014(6)
C19 0.046(5) 0.064(6) 0.047(5) 0.005(4) -0.003(4) -0.017(5)
C20 0.057(6) 0.067(7) 0.060(6) 0.012(5) -0.011(5) -0.013(5)
C21 0.046(6) 0.073(7) 0.051(6) 0.003(5) -0.009(5) -0.014(5)
C28 0.038(5) 0.078(7) 0.067(7) -0.004(6) -0.002(5) -0.006(5)
C29 0.056(6) 0.063(6) 0.058(6) 0.014(5) -0.012(5) 0.006(5)
C30 0.051(6) 0.063(6) 0.043(5) 0.003(4) -0.009(4) -0.004(5)
C31 0.054(6) 0.060(6) 0.059(6) 0.004(5) -0.016(5) -0.008(5)
C32 0.077(8) 0.063(6) 0.049(6) 0.012(5) -0.007(5) -0.013(6)
C43 0.072(9) 0.087(9) 0.071(9) -0.002(8) 0.014(8) -0.017(8)
C44 0.069(9) 0.097(10) 0.075(9) 0.004(8) 0.020(8) -0.014(8)
C45 0.049(11) 0.095(14) 0.103(15) 0.023(12) 0.009(11) -0.044(11)
C46 0.110(15) 0.080(15) 0.067(13) -0.023(11) 0.019(12) 0.022(13)
C47 0.117(16) 0.110(16) 0.078(13) 0.037(13) 0.010(12) -0.035(14)
C48 0.13(2) 0.15(3) 0.12(2) 0.05(2) 0.051(19) -0.01(2)
C49 0.087(18) 0.17(3) 0.15(2) -0.04(2) 0.053(18) -0.020(19)
C50 0.13(2) 0.13(2) 0.108(19) 0.069(17) 0.065(17) 0.052(18)
C51 0.15(3) 0.12(2) 0.18(3) -0.09(2) 0.03(2) -0.03(2)
C52 0.18(3) 0.23(3) 0.068(16) 0.03(2) -0.006(18) 0.01(3)
C43' 0.070(10) 0.082(10) 0.068(10) -0.001(9) 0.013(9) -0.022(9)
C44' 0.065(10) 0.083(10) 0.070(10) 0.003(9) 0.013(9) -0.006(9)
C45' 0.075(16) 0.099(18) 0.067(15) 0.008(14) 0.035(13) 0.034(14)
C46' 0.054(14) 0.066(14) 0.056(13) -0.012(11) 0.028(12) -0.012(12)
C47' 0.090(16) 0.022(11) 0.063(14) -0.010(10) 0.000(12) -0.002(11)
C48' 0.16(3) 0.08(2) 0.14(3) 0.06(2) 0.07(3) 0.01(2)
C49' 0.09(2) 0.17(3) 0.10(2) -0.05(2) 0.045(19) -0.07(2)
C50' 0.09(2) 0.16(3) 0.16(3) -0.03(3) -0.01(2) 0.03(3)
C51' 0.25(4) 0.10(3) 0.20(4) 0.00(3) 0.06(3) 0.02(3)
C52' 0.19(4) 0.24(4) 0.16(4) -0.02(3) 0.05(3) -0.02(3)

loop_
_atom_type_symbol
_atom_type_description
_atom_type_scat_dispersion_real
_atom_type_scat_dispersion_imag
_atom_type_scat_source
C C 0.0137 0.0067 'International Tables Vol C Tables 4.2.6.8 and 6.1.1.4'
H H 0.0000 0.0000 'International Tables Vol C Tables 4.2.6.8 and 6.1.1.4'
B B 0.0070 0.0029 'International Tables Vol C Tables 4.2.6.8 and 6.1.1.4'
Ir Ir -5.7005 5.2682 'International Tables Vol C Tables 4.2.6.8 and 6.1.1.4'
N N 0.0241 0.0134 'International Tables Vol C Tables 4.2.6.8 and 6.1.1.4'
O O 0.0389 0.0241 'International Tables Vol C Tables 4.2.6.8 and 6.1.1.4'
S S 0.2925 0.4295 'International Tables Vol C Tables 4.2.6.8 and 6.1.1.4'

loop_
_geom_angle_atom_site_label_1
_geom_angle_atom_site_label_2
_geom_angle_atom_site_label_3
_geom_angle
_geom_angle_site_symmetry_1
_geom_angle_site_symmetry_3
_geom_angle_publ_flag
N3 Ir1 B2 89.6(4) . . ?
N3 Ir1 C35 154.0(3) . . ?
B2 Ir1 C35 103.1(4) . . ?
N3 Ir1 C36 117.2(4) . . ?
B2 Ir1 C36 101.2(4) . . ?
C35 Ir1 C36 38.51(14) . . ?
N3 Ir1 C34 135.0(3) . . ?
B2 Ir1 C34 135.4(4) . . ?
C35 Ir1 C34 38.37(14) . . ?
C36 Ir1 C34 63.7(2) . . ?
N3 Ir1 C37 91.1(3) . . ?
B2 Ir1 C37 130.6(4) . . ?
C35 Ir1 C37 63.3(2) . . ?
C36 Ir1 C37 37.55(13) . . ?
C34 Ir1 C37 62.6(2) . . ?
N3 Ir1 C33 99.9(3) . . ?
B2 Ir1 C33 163.7(4) . . ?
C35 Ir1 C33 63.2(2) . . ?
C36 Ir1 C33 62.7(2) . . ?
C34 Ir1 C33 37.37(14) . . ?
C37 Ir1 C33 36.93(13) . . ?
N3 Ir1 C33' 97.0(3) . . ?
B2 Ir1 C33' 155.0(4) . . ?
N3 Ir1 C34' 124.0(3) . . ?
B2 Ir1 C34' 146.3(4) . . ?
C33' Ir1 C34' 36.64(13) . . ?
N3 Ir1 C37' 102.8(3) . . ?
B2 Ir1 C37' 118.4(4) . . ?
C33' Ir1 C37' 36.64(12) . . ?
C34' Ir1 C37' 61.01(19) . . ?
N3 Ir1 C35' 157.9(3) . . ?
B2 Ir1 C35' 111.0(4) . . ?
C33' Ir1 C35' 60.9(2) . . ?
C34' Ir1 C35' 36.46(13) . . ?
C37' Ir1 C35' 60.8(2) . . ?
N3 Ir1 C36' 136.0(4) . . ?
B2 Ir1 C36' 98.0(4) . . ?
C33' Ir1 C36' 60.94(19) . . ?
C34' Ir1 C36' 60.8(2) . . ?
C37' Ir1 C36' 36.46(13) . . ?
C35' Ir1 C36' 36.35(13) . . ?
B10 Ir2 N4 88.9(4) . 5_666 ?
B10 Ir2 C47' 161.8(4) . . ?
N4 Ir2 C47' 106.3(4) 5_666 . ?
B10 Ir2 C44 102.3(4) . . ?
N4 Ir2 C44 135.8(4) 5_666 . ?
B10 Ir2 C46' 135.1(5) . . ?
N4 Ir2 C46' 89.6(3) 5_666 . ?
C47' Ir2 C46' 38.08(16) . . ?
B10 Ir2 C43' 126.5(4) . . ?
N4 Ir2 C43' 144.3(4) 5_666 . ?
C47' Ir2 C43' 38.06(16) . . ?
C46' Ir2 C43' 62.8(2) . . ?
B10 Ir2 C43 116.0(4) . . ?
N4 Ir2 C43 154.5(4) 5_666 . ?
C44 Ir2 C43 37.74(16) . . ?
B10 Ir2 C45 122.3(5) . . ?
N4 Ir2 C45 101.2(3) 5_666 . ?
C44 Ir2 C45 37.32(15) . . ?
C43 Ir2 C45 61.9(2) . . ?
B10 Ir2 C45' 103.5(4) . . ?
N4 Ir2 C45' 110.1(4) 5_666 . ?
C47' Ir2 C45' 62.3(2) . . ?
C46' Ir2 C45' 36.79(15) . . ?
C43' Ir2 C45' 61.5(2) . . ?
B10 Ir2 C44' 99.5(4) . . ?
N4 Ir2 C44' 146.2(4) 5_666 . ?
C47' Ir2 C44' 62.2(2) . . ?
C46' Ir2 C44' 61.5(2) . . ?
C43' Ir2 C44' 36.76(15) . . ?
C45' Ir2 C44' 36.11(14) . . ?
B10 Ir2 C47 151.1(5) . . ?
N4 Ir2 C47 119.6(4) 5_666 . ?
C44 Ir2 C47 61.5(2) . . ?
C43 Ir2 C47 36.51(15) . . ?
C45 Ir2 C47 60.4(2) . . ?
B10 Ir2 C46 158.3(5) . . ?
N4 Ir2 C46 94.3(3) 5_666 . ?
C44 Ir2 C46 61.1(2) . . ?
C43 Ir2 C46 60.6(2) . . ?
C45 Ir2 C46 35.97(14) . . ?
C47 Ir2 C46 35.57(15) . . ?
C2 S1 Ir1 109.7(4) . . ?
C9 S2 Ir2 110.6(4) . . ?
C2 N1 C3 114.5(15) . . ?
C2 N1 C3' 119.7(13) . . ?
C21 N3 C17 116.0(9) . . ?
C21 N3 Ir1 124.3(6) . . ?
C17 N3 Ir1 119.6(7) . . ?
C32 N4 C28 117.8(9) . . ?
C32 N4 Ir2 121.7(7) . 5_666 ?
C28 N4 Ir2 120.1(7) . 5_666 ?
C8 C3 C4 111(3) . . ?
C8 C3 N1 142(2) . . ?
C4 C3 N1 107(2) . . ?
C3 C4 C5 133(3) . . ?
C3 C4 H4 113.7 . . ?
C5 C4 H4 113.7 . . ?
C6 C5 C4 107(4) . . ?
C6 C5 H5 126.4 . . ?
C4 C5 H5 126.4 . . ?
C7 C6 C5 128(4) . . ?
C7 C6 H6 116.0 . . ?
C5 C6 H6 116.0 . . ?
C6 C7 C8 114(3) . . ?
C6 C7 H7 123.1 . . ?
C8 C7 H7 123.1 . . ?
C3 C8 C7 125(2) . . ?
C3 C8 H8 117.6 . . ?
C7 C8 H8 117.6 . . ?
C8' C3' C4' 120.0 . . ?
C8' C3' N1 129.7(15) . . ?
C4' C3' N1 110.1(15) . . ?
C5' C4' C3' 120.0 . . ?
C5' C4' H4' 120.0 . . ?
C3' C4' H4' 120.0 . . ?
C6' C5' C4' 120.0 . . ?
C6' C5' H5' 120.0 . . ?
C4' C5' H5' 120.0 . . ?
C5' C6' C7' 120.0 . . ?
C5' C6' H6' 120.0 . . ?
C7' C6' H6' 120.0 . . ?
C6' C7' C8' 120.0 . . ?
C6' C7' H7' 120.0 . . ?
C8' C7' H7' 120.0 . . ?
C3' C8' C7' 120.0 . . ?
C3' C8' H8' 120.0 . . ?
C7' C8' H8' 120.0 . . ?
C1 B2 B8 100.0(8) . . ?
C1 B2 B3 55.9(7) . . ?
B8 B2 B3 58.6(7) . . ?
C1 B2 B7 100.3(8) . . ?
B8 B2 B7 58.9(6) . . ?
B3 B2 B7 104.4(8) . . ?
C1 B2 B6 56.0(6) . . ?
B8 B2 B6 103.9(8) . . ?
B3 B2 B6 102.5(8) . . ?
B7 B2 B6 58.5(7) . . ?
C1 B2 Ir1 115.9(6) . . ?
B8 B2 Ir1 134.8(8) . . ?
B3 B2 Ir1 121.0(7) . . ?
B7 B2 Ir1 132.4(7) . . ?
B6 B2 Ir1 118.4(7) . . ?
C1 B3 B8 105.1(8) . . ?
C1 B3 B9 104.3(9) . . ?
B8 B3 B9 61.1(7) . . ?
C1 B3 B2 61.2(6) . . ?
B8 B3 B2 60.0(7) . . ?
B9 B3 B2 110.4(8) . . ?
C1 B3 B4 59.0(7) . . ?
B8 B3 B4 107.6(9) . . ?
B9 B3 B4 58.5(7) . . ?
B2 B3 B4 111.1(9) . . ?
C1 B3 H3 124.4 . . ?
B8 B3 H3 122.6 . . ?
B9 B3 H3 122.3 . . ?
B2 B3 H3 118.8 . . ?
B4 B3 H3 121.4 . . ?
C1 B4 B5 60.7(7) . . ?
C1 B4 B9 103.5(9) . . ?
B5 B4 B9 108.5(9) . . ?
C1 B4 B10 107.7(8) . . ?
B5 B4 B10 60.8(7) . . ?
B9 B4 B10 61.4(7) . . ?
C1 B4 B3 56.5(7) . . ?
B5 B4 B3 108.0(9) . . ?
B9 B4 B3 59.9(8) . . ?
B10 B4 B3 110.1(9) . . ?
C1 B4 H4A 124.6 . . ?
B5 B4 H4A 120.7 . . ?
B9 B4 H4A 122.7 . . ?
B10 B4 H4A 119.9 . . ?
B3 B4 H4A 122.0 . . ?
B4 B5 C1 59.0(7) . . ?
B4 B5 B11 107.5(9) . . ?
C1 B5 B11 103.0(9) . . ?
B4 B5 B10 61.2(7) . . ?
C1 B5 B10 106.6(9) . . ?
B11 B5 B10 60.7(7) . . ?
B4 B5 B6 107.4(9) . . ?
C1 B5 B6 57.2(6) . . ?
B11 B5 B6 60.0(7) . . ?
B10 B5 B6 110.2(9) . . ?
B4 B5 H5A 121.5 . . ?
C1 B5 H5A 125.4 . . ?
B11 B5 H5A 123.2 . . ?
B10 B5 H5A 120.1 . . ?
B6 B5 H5A 121.5 . . ?
C1 B6 B7 104.4(8) . . ?
C1 B6 B11 104.5(8) . . ?
B7 B6 B11 59.9(7) . . ?
C1 B6 B5 60.1(7) . . ?
B7 B6 B5 107.9(8) . . ?
B11 B6 B5 59.2(7) . . ?
C1 B6 B2 59.9(6) . . ?
B7 B6 B2 59.8(7) . . ?
B11 B6 B2 108.9(8) . . ?
B5 B6 B2 111.0(8) . . ?
C1 B6 H6A 124.4 . . ?
B7 B6 H6A 123.1 . . ?
B11 B6 H6A 122.8 . . ?
B5 B6 H6A 120.4 . . ?
B2 B6 H6A 119.8 . . ?
C12 B7 B8 58.7(7) . . ?
C12 B7 B11 57.5(7) . . ?
B8 B7 B11 107.0(8) . . ?
C12 B7 B6 103.3(9) . . ?
B8 B7 B6 106.9(8) . . ?
B11 B7 B6 60.1(7) . . ?
C12 B7 B2 105.9(8) . . ?
B8 B7 B2 59.6(7) . . ?
B11 B7 B2 110.6(9) . . ?
B6 B7 B2 61.7(6) . . ?
C12 B7 H7A 125.4 . . ?
B8 B7 H7A 122.5 . . ?
B11 B7 H7A 121.3 . . ?
B6 B7 H7A 122.8 . . ?
B2 B7 H7A 120.4 . . ?
C12 B8 B3 104.2(9) . . ?
C12 B8 B7 59.7(7) . . ?
B3 B8 B7 108.6(9) . . ?
C12 B8 B2 108.2(8) . . ?
B3 B8 B2 61.4(7) . . ?
B7 B8 B2 61.5(6) . . ?
C12 B8 B9 57.2(6) . . ?
B3 B8 B9 60.3(7) . . ?
B7 B8 B9 107.9(9) . . ?
B2 B8 B9 111.0(9) . . ?
C12 B8 H8A 124.5 . . ?
B3 B8 H8A 122.4 . . ?
B7 B8 H8A 121.0 . . ?
B2 B8 H8A 119.3 . . ?
B9 B8 H8A 121.5 . . ?
C12 B9 B4 104.8(9) . . ?
C12 B9 B3 104.2(8) . . ?
B4 B9 B3 61.7(8) . . ?
C12 B9 B8 58.9(6) . . ?
B4 B9 B8 108.2(9) . . ?
B3 B9 B8 58.6(7) . . ?
C12 B9 B10 59.8(6) . . ?
B4 B9 B10 60.6(7) . . ?
B3 B9 B10 110.9(9) . . ?
B8 B9 B10 110.2(8) . . ?
C12 B9 H9 125.1 . . ?
B4 B9 H9 122.0 . . ?
B3 B9 H9 121.8 . . ?
B8 B9 H9 121.4 . . ?
B10 B9 H9 119.3 . . ?
C12 B10 B5 101.2(8) . . ?
C12 B10 B4 100.1(9) . . ?
B5 B10 B4 58.1(8) . . ?
C12 B10 B11 56.8(6) . . ?
B5 B10 B11 58.9(7) . . ?
B4 B10 B11 103.7(8) . . ?
C12 B10 B9 56.2(6) . . ?
B5 B10 B9 103.8(9) . . ?
B4 B10 B9 58.1(8) . . ?
B11 B10 B9 103.2(8) . . ?
C12 B10 Ir2 117.5(7) . . ?
B5 B10 Ir2 132.0(8) . . ?
B4 B10 Ir2 132.4(7) . . ?
B11 B10 Ir2 120.5(7) . . ?
B9 B10 Ir2 120.6(7) . . ?
C12 B11 B5 104.6(8) . . ?
C12 B11 B7 59.8(7) . . ?
B5 B11 B7 109.2(9) . . ?
C12 B11 B6 105.0(8) . . ?
B5 B11 B6 60.7(7) . . ?
B7 B11 B6 60.0(7) . . ?
C12 B11 B10 60.0(6) . . ?
B5 B11 B10 60.3(7) . . ?
B7 B11 B10 111.6(8) . . ?
B6 B11 B10 110.4(9) . . ?
C12 B11 H11 124.8 . . ?
B5 B11 H11 122.4 . . ?
B7 B11 H11 119.9 . . ?
B6 B11 H11 121.8 . . ?
B10 B11 H11 119.2 . . ?
C9 C12 B9 117.2(9) . . ?
C9 C12 B11 117.7(9) . . ?
B9 C12 B11 114.5(9) . . ?
C9 C12 B8 118.7(9) . . ?
B9 C12 B8 63.9(7) . . ?
B11 C12 B8 113.7(8) . . ?
C9 C12 B7 118.5(8) . . ?
B9 C12 B7 114.9(8) . . ?
B11 C12 B7 62.7(7) . . ?
B8 C12 B7 61.6(7) . . ?
C9 C12 B10 113.8(9) . . ?
B9 C12 B10 63.9(7) . . ?
B11 C12 B10 63.2(7) . . ?
B8 C12 B10 117.8(8) . . ?
B7 C12 B10 116.9(8) . . ?
C9 N2 C10 119.4(18) . . ?
C16 C10 C11 117(2) . . ?
C16 C10 N2 119(2) . . ?
C11 C10 N2 123(2) . . ?
C13 C11 C10 122(3) . . ?
C13 C11 H11A 119.1 . . ?
C10 C11 H11A 119.1 . . ?
C11 C13 C14 116(3) . . ?
C11 C13 H13 121.8 . . ?
C14 C13 H13 121.8 . . ?
C15 C14 C13 127(3) . . ?
C15 C14 H14 116.6 . . ?
C13 C14 H14 116.6 . . ?
C14 C15 C16 112(3) . . ?
C14 C15 H15 123.9 . . ?
C16 C15 H15 123.9 . . ?
C10 C16 C15 125(3) . . ?
C10 C16 H16 117.4 . . ?
C15 C16 H16 117.4 . . ?
C9 N2' C10' 112(2) . . ?
N2' C10' C16' 119.2(15) . . ?
N2' C10' C11' 119.7(15) . . ?
C16' C10' C11' 120.0 . . ?
C13' C11' C10' 120.0 . . ?
C13' C11' H11' 120.0 . . ?
C10' C11' H11' 120.0 . . ?
C11' C13' C14' 120.0 . . ?
C11' C13' H13' 120.0 . . ?
C14' C13' H13' 120.0 . . ?
C15' C14' C13' 120.0 . . ?
C15' C14' H14' 120.0 . . ?
C13' C14' H14' 120.0 . . ?
C14' C15' C16' 120.0 . . ?
C14' C15' H15' 120.0 . . ?
C16' C15' H15' 120.0 . . ?
C10' C16' C15' 120.0 . . ?
C10' C16' H16' 120.0 . . ?
C15' C16' H16' 120.0 . . ?
C23 C22 C27 120.0 . . ?
C23 C22 C19 113.9(11) . . ?
C27 C22 C19 126.1(11) . . ?
C24 C23 C22 120.0 . . ?
C24 C23 H23 120.0 . . ?
C22 C23 H23 120.0 . . ?
C25 C24 C23 120.0 . . ?
C25 C24 H24 120.0 . . ?
C23 C24 H24 120.0 . . ?
C24 C25 C26 120.0 . . ?
C24 C25 C30 114.3(11) . . ?
C26 C25 C30 124.7(11) . . ?
C27 C26 C25 120.0 . . ?
C27 C26 H26 120.0 . . ?
C25 C26 H26 120.0 . . ?
C26 C27 C22 120.0 . . ?
C26 C27 H27 120.0 . . ?
C22 C27 H27 120.0 . . ?
C23' C22' C27' 117.5(17) . . ?
C23' C22' C19 121.0(16) . . ?
C27' C22' C19 121.2(16) . . ?
C22' C23' C24' 122.3(18) . . ?
C22' C23' H23' 118.9 . . ?
C24' C23' H23' 118.9 . . ?
C25' C24' C23' 118.6(17) . . ?
C25' C24' H24' 120.7 . . ?
C23' C24' H24' 120.7 . . ?
C26' C25' C24' 119.1(16) . . ?
C26' C25' C30 122.0(15) . . ?
C24' C25' C30 118.7(16) . . ?
C25' C26' C27' 121.8(16) . . ?
C25' C26' H26' 119.1 . . ?
C27' C26' H26' 119.1 . . ?
C22' C27' C26' 120.6(16) . . ?
C22' C27' H27' 119.7 . . ?
C26' C27' H27' 119.7 . . ?
C37 C33 C34 108.0 . . ?
C37 C33 C38 126.0 . . ?
C34 C33 C38 126.0 . . ?
C37 C33 Ir1 71.2(2) . . ?
C34 C33 Ir1 68.9(2) . . ?
C38 C33 Ir1 125.4(2) . . ?
C35 C34 C33 108.0 . . ?
C35 C34 C39 126.0 . . ?
C33 C34 C39 126.0 . . ?
C35 C34 Ir1 69.0(3) . . ?
C33 C34 Ir1 73.7(2) . . ?
C39 C34 Ir1 122.9(2) . . ?
C34 C35 C36 108.0 . . ?
C34 C35 C40 126.0 . . ?
C36 C35 C40 126.0 . . ?
C34 C35 Ir1 72.6(3) . . ?
C36 C35 Ir1 72.1(3) . . ?
C40 C35 Ir1 121.1(2) . . ?
C37 C36 C35 108.0 . . ?
C37 C36 C41 126.0 . . ?
C35 C36 C41 126.0 . . ?
C37 C36 Ir1 73.8(3) . . ?
C35 C36 Ir1 69.4(3) . . ?
C41 C36 Ir1 122.4(2) . . ?
C36 C37 C33 108.0 . . ?
C36 C37 C42 126.0 . . ?
C33 C37 C42 126.0 . . ?
C36 C37 Ir1 68.6(2) . . ?
C33 C37 Ir1 71.8(3) . . ?
C42 C37 Ir1 125.1(2) . . ?
C33 C38 H38A 109.5 . . ?
C33 C38 H38B 109.5 . . ?
H38A C38 H38B 109.5 . . ?
C33 C38 H38C 109.5 . . ?
H38A C38 H38C 109.5 . . ?
H38B C38 H38C 109.5 . . ?
C34 C39 H39A 109.5 . . ?
C34 C39 H39B 109.5 . . ?
H39A C39 H39B 109.5 . . ?
C34 C39 H39C 109.5 . . ?
H39A C39 H39C 109.5 . . ?
H39B C39 H39C 109.5 . . ?
C35 C40 H40A 109.5 . . ?
C35 C40 H40B 109.5 . . ?
H40A C40 H40B 109.5 . . ?
C35 C40 H40C 109.5 . . ?
H40A C40 H40C 109.5 . . ?
H40B C40 H40C 109.5 . . ?
C36 C41 H41A 109.5 . . ?
C36 C41 H41B 109.5 . . ?
H41A C41 H41B 109.5 . . ?
C36 C41 H41C 109.5 . . ?
H41A C41 H41C 109.5 . . ?
H41B C41 H41C 109.5 . . ?
C37 C42 H42A 109.5 . . ?
C37 C42 H42B 109.5 . . ?
H42A C42 H42B 109.5 . . ?
C37 C42 H42C 109.5 . . ?
H42A C42 H42C 109.5 . . ?
H42B C42 H42C 109.5 . . ?
C34' C33' C37' 108.0 . . ?
C34' C33' C38' 126.0 . . ?
C37' C33' C38' 126.0 . . ?
C34' C33' Ir1 72.0(2) . . ?
C37' C33' Ir1 72.0(2) . . ?
C38' C33' Ir1 121.7(2) . . ?
C35' C34' C33' 108.0 . . ?
C35' C34' C39' 126.0 . . ?
C33' C34' C39' 126.0 . . ?
C35' C34' Ir1 72.3(2) . . ?
C33' C34' Ir1 71.4(2) . . ?
C39' C34' Ir1 122.1(2) . . ?
C34' C35' C36' 108.0 . . ?
C34' C35' C40' 126.0 . . ?
C36' C35' C40' 126.0 . . ?
C34' C35' Ir1 71.3(2) . . ?
C36' C35' Ir1 71.8(2) . . ?
C40' C35' Ir1 122.6(2) . . ?
C35' C36' C37' 108.0 . . ?
C35' C36' C41' 126.0 . . ?
C37' C36' C41' 126.0 . . ?
C35' C36' Ir1 71.8(2) . . ?
C37' C36' Ir1 71.3(2) . . ?
C41' C36' Ir1 122.6(2) . . ?
C36' C37' C33' 108.0 . . ?
C36' C37' C42' 126.0 . . ?
C33' C37' C42' 126.0 . . ?
C36' C37' Ir1 72.3(2) . . ?
C33' C37' Ir1 71.4(2) . . ?
C42' C37' Ir1 122.1(2) . . ?
C33' C38' H38D 109.5 . . ?
C33' C38' H38E 109.5 . . ?
H38D C38' H38E 109.5 . . ?
C33' C38' H38F 109.5 . . ?
H38D C38' H38F 109.5 . . ?
H38E C38' H38F 109.5 . . ?
C34' C39' H39D 109.5 . . ?
C34' C39' H39E 109.5 . . ?
H39D C39' H39E 109.5 . . ?
C34' C39' H39F 109.5 . . ?
H39D C39' H39F 109.5 . . ?
H39E C39' H39F 109.5 . . ?
C35' C40' H40D 109.5 . . ?
C35' C40' H40E 109.5 . . ?
H40D C40' H40E 109.5 . . ?
C35' C40' H40F 109.5 . . ?
H40D C40' H40F 109.5 . . ?
H40E C40' H40F 109.5 . . ?
C36' C41' H41D 109.5 . . ?
C36' C41' H41E 109.5 . . ?
H41D C41' H41E 109.5 . . ?
C36' C41' H41F 109.5 . . ?
H41D C41' H41F 109.5 . . ?
H41E C41' H41F 109.5 . . ?
C37' C42' H42D 109.5 . . ?
C37' C42' H42E 109.5 . . ?
H42D C42' H42E 109.5 . . ?
C37' C42' H42F 109.5 . . ?
H42D C42' H42F 109.5 . . ?
H42E C42' H42F 109.5 . . ?
C2 C1 B3 114.8(9) . . ?
C2 C1 B6 119.4(9) . . ?
B3 C1 B6 114.9(8) . . ?
C2 C1 B4 118.1(9) . . ?
B3 C1 B4 64.5(8) . . ?
B6 C1 B4 113.3(8) . . ?
C2 C1 B5 120.9(10) . . ?
B3 C1 B5 114.3(8) . . ?
B6 C1 B5 62.8(7) . . ?
B4 C1 B5 60.4(8) . . ?
C2 C1 B2 113.6(9) . . ?
B3 C1 B2 62.9(7) . . ?
B6 C1 B2 64.1(7) . . ?
B4 C1 B2 117.1(8) . . ?
B5 C1 B2 116.7(8) . . ?
N1 C2 C1 118.5(11) . . ?
N1 C2 S1 125.2(9) . . ?
C1 C2 S1 116.3(8) . . ?
N2' C9 C12 119.3(17) . . ?
N2 C9 C12 116.5(13) . . ?
N2' C9 S2 123.0(18) . . ?
N2 C9 S2 127.0(12) . . ?
C12 C9 S2 114.5(8) . . ?
C18 C17 N3 122.7(10) . . ?
C18 C17 H17 118.7 . . ?
N3 C17 H17 118.7 . . ?
C17 C18 C19 121.2(10) . . ?
C17 C18 H18 119.4 . . ?
C19 C18 H18 119.4 . . ?
C18 C19 C20 115.4(9) . . ?
C18 C19 C22' 120.9(12) . . ?
C20 C19 C22' 123.7(12) . . ?
C18 C19 C22 126.4(10) . . ?
C20 C19 C22 117.4(11) . . ?
C21 C20 C19 120.7(10) . . ?
C21 C20 H20 119.7 . . ?
C19 C20 H20 119.7 . . ?
N3 C21 C20 123.9(9) . . ?
N3 C21 H21 118.1 . . ?
C20 C21 H21 118.1 . . ?
N4 C28 C29 124.1(10) . . ?
N4 C28 H28 118.0 . . ?
C29 C28 H28 118.0 . . ?
C28 C29 C30 120.1(10) . . ?
C28 C29 H29 119.9 . . ?
C30 C29 H29 119.9 . . ?
C31 C30 C29 114.9(9) . . ?
C31 C30 C25 119.6(11) . . ?
C29 C30 C25 124.6(11) . . ?
C31 C30 C25' 123.2(11) . . ?
C29 C30 C25' 121.7(11) . . ?
C30 C31 C32 121.5(10) . . ?
C30 C31 H31 119.3 . . ?
C32 C31 H31 119.3 . . ?
N4 C32 C31 121.6(10) . . ?
N4 C32 H32 119.2 . . ?
C31 C32 H32 119.2 . . ?
C44 C43 C47 108.0 . . ?
C44 C43 C48 126.0 . . ?
C47 C43 C48 126.0 . . ?
C44 C43 Ir2 69.8(3) . . ?
C47 C43 Ir2 75.5(3) . . ?
C48 C43 Ir2 120.4(3) . . ?
C45 C44 C43 108.0 . . ?
C45 C44 C49 126.0 . . ?
C43 C44 C49 126.0 . . ?
C45 C44 Ir2 74.4(3) . . ?
C43 C44 Ir2 72.5(3) . . ?
C49 C44 Ir2 119.0(3) . . ?
C44 C45 C46 108.0 . . ?
C44 C45 C50 126.0 . . ?
C46 C45 C50 126.0 . . ?
C44 C45 Ir2 68.3(3) . . ?
C46 C45 Ir2 75.1(3) . . ?
C50 C45 Ir2 122.2(3) . . ?
C47 C46 C45 108.0 . . ?
C47 C46 C51 126.0 . . ?
C45 C46 C51 126.0 . . ?
C47 C46 Ir2 71.2(3) . . ?
C45 C46 Ir2 68.9(3) . . ?
C51 C46 Ir2 125.4(3) . . ?
C46 C47 C43 108.0 . . ?
C46 C47 C52 126.0 . . ?
C43 C47 C52 126.0 . . ?
C46 C47 Ir2 73.2(3) . . ?
C43 C47 Ir2 68.0(3) . . ?
C52 C47 Ir2 124.4(3) . . ?
C43 C48 H48A 109.5 . . ?
C43 C48 H48B 109.5 . . ?
H48A C48 H48B 109.5 . . ?
C43 C48 H48C 109.5 . . ?
H48A C48 H48C 109.5 . . ?
H48B C48 H48C 109.5 . . ?
C44 C49 H49A 109.5 . . ?
C44 C49 H49B 109.5 . . ?
H49A C49 H49B 109.5 . . ?
C44 C49 H49C 109.5 . . ?
H49A C49 H49C 109.5 . . ?
H49B C49 H49C 109.5 . . ?
C45 C50 H50A 109.5 . . ?
C45 C50 H50B 109.5 . . ?
H50A C50 H50B 109.5 . . ?
C45 C50 H50C 109.5 . . ?
H50A C50 H50C 109.5 . . ?
H50B C50 H50C 109.5 . . ?
C46 C51 H51A 109.5 . . ?
C46 C51 H51B 109.5 . . ?
H51A C51 H51B 109.5 . . ?
C46 C51 H51C 109.5 . . ?
H51A C51 H51C 109.5 . . ?
H51B C51 H51C 109.5 . . ?
C47 C52 H52A 109.5 . . ?
C47 C52 H52B 109.5 . . ?
H52A C52 H52B 109.5 . . ?
C47 C52 H52C 109.5 . . ?
H52A C52 H52C 109.5 . . ?
H52B C52 H52C 109.5 . . ?
C47' C43' C44' 108.0 . . ?
C47' C43' C48' 126.0 . . ?
C44' C43' C48' 126.0 . . ?
C47' C43' Ir2 68.8(3) . . ?
C44' C43' Ir2 75.0(3) . . ?
C48' C43' Ir2 121.9(3) . . ?
C45' C44' C43' 108.0 . . ?
C45' C44' C49' 126.0 . . ?
C43' C44' C49' 126.0 . . ?
C45' C44' Ir2 71.9(3) . . ?
C43' C44' Ir2 68.3(3) . . ?
C49' C44' Ir2 125.4(3) . . ?
C44' C45' C46' 108.0 . . ?
C44' C45' C50' 126.0 . . ?
C46' C45' C50' 126.0 . . ?
C44' C45' Ir2 72.0(3) . . ?
C46' C45' Ir2 68.2(3) . . ?
C50' C45' Ir2 125.3(3) . . ?
C47' C46' C45' 108.0 . . ?
C47' C46' C51' 126.0 . . ?
C45' C46' C51' 126.0 . . ?
C47' C46' Ir2 68.9(3) . . ?
C45' C46' Ir2 75.0(3) . . ?
C51' C46' Ir2 121.8(3) . . ?
C46' C47' C43' 108.0 . . ?
C46' C47' C52' 126.0 . . ?
C43' C47' C52' 126.0 . . ?
C46' C47' Ir2 73.1(3) . . ?
C43' C47' Ir2 73.1(3) . . ?
C52' C47' Ir2 119.7(3) . . ?
C43' C48' H48D 109.5 . . ?
C43' C48' H48E 109.5 . . ?
H48D C48' H48E 109.5 . . ?
C43' C48' H48F 109.5 . . ?
H48D C48' H48F 109.5 . . ?
H48E C48' H48F 109.5 . . ?
C44' C49' H49D 109.5 . . ?
C44' C49' H49E 109.5 . . ?
H49D C49' H49E 109.5 . . ?
C44' C49' H49F 109.5 . . ?
H49D C49' H49F 109.5 . . ?
H49E C49' H49F 109.5 . . ?
C45' C50' H50D 109.5 . . ?
C45' C50' H50E 109.5 . . ?
H50D C50' H50E 109.5 . . ?
C45' C50' H50F 109.5 . . ?
H50D C50' H50F 109.5 . . ?
H50E C50' H50F 109.5 . . ?
C46' C51' H51D 109.5 . . ?
C46' C51' H51E 109.5 . . ?
H51D C51' H51E 109.5 . . ?
C46' C51' H51F 109.5 . . ?
H51D C51' H51F 109.5 . . ?
H51E C51' H51F 109.5 . . ?
C47' C52' H52D 109.5 . . ?
C47' C52' H52E 109.5 . . ?
H52D C52' H52E 109.5 . . ?
C47' C52' H52F 109.5 . . ?
H52D C52' H52F 109.5 . . ?
H52E C52' H52F 109.5 . . ?

loop_
_geom_bond_atom_site_label_1
_geom_bond_atom_site_label_2
_geom_bond_distance
_geom_bond_site_symmetry_2
_geom_bond_publ_flag
Ir1 N3 2.110(8) . ?
Ir1 B2 2.117(12) . ?
Ir1 C35 2.153(7) . ?
Ir1 C36 2.188(7) . ?
Ir1 C34 2.202(7) . ?
Ir1 C37 2.256(7) . ?
Ir1 C33 2.265(7) . ?
Ir1 C33' 2.284(7) . ?
Ir1 C34' 2.293(7) . ?
Ir1 C37' 2.293(7) . ?
Ir1 C35' 2.306(7) . ?
Ir1 C36' 2.306(7) . ?
Ir2 B10 2.118(13) . ?
Ir2 N4 2.118(8) 5_666 ?
Ir2 C47' 2.135(8) . ?
Ir2 C44 2.159(7) . ?
Ir2 C46' 2.190(8) . ?
Ir2 C43' 2.192(7) . ?
Ir2 C43 2.194(7) . ?
Ir2 C45 2.237(8) . ?
Ir2 C45' 2.277(9) . ?
Ir2 C44' 2.278(8) . ?
Ir2 C47 2.292(8) . ?
Ir2 C46 2.317(8) . ?
S1 C2 1.729(13) . ?
S2 C9 1.749(12) . ?
N1 C2 1.295(15) . ?
N1 C3 1.454(17) . ?
N1 C3' 1.461(14) . ?
N3 C21 1.324(13) . ?
N3 C17 1.371(12) . ?
N4 C32 1.323(13) . ?
N4 C28 1.329(13) . ?
N4 Ir2 2.118(8) 5_666 ?
C3 C8 1.382(19) . ?
C3 C4 1.396(19) . ?
C4 C5 1.42(6) . ?
C4 H4 0.9500 . ?
C5 C6 1.41(2) . ?
C5 H5 0.9500 . ?
C6 C7 1.38(2) . ?
C6 H6 0.9500 . ?
C7 C8 1.44(5) . ?
C7 H7 0.9500 . ?
C8 H8 0.9500 . ?
C3' C8' 1.398(12) . ?
C3' C4' 1.398(12) . ?
C4' C5' 1.398(12) . ?
C4' H4' 0.9500 . ?
C5' C6' 1.398(12) . ?
C5' H5' 0.9500 . ?
C6' C7' 1.398(12) . ?
C6' H6' 0.9500 . ?
C7' C8' 1.398(12) . ?
C7' H7' 0.9500 . ?
C8' H8' 0.9500 . ?
B2 C1 1.767(16) . ?
B2 B8 1.769(16) . ?
B2 B3 1.795(16) . ?
B2 B7 1.803(16) . ?
B2 B6 1.836(17) . ?
B3 C1 1.669(17) . ?
B3 B8 1.745(18) . ?
B3 B9 1.776(17) . ?
B3 B4 1.81(2) . ?
B3 H3 1.1200 . ?
B4 C1 1.714(16) . ?
B4 B5 1.74(2) . ?
B4 B9 1.749(19) . ?
B4 B10 1.795(18) . ?
B4 H4A 1.1200 . ?
B5 C1 1.745(17) . ?
B5 B11 1.764(19) . ?
B5 B10 1.789(18) . ?
B5 B6 1.791(18) . ?
B5 H5A 1.1200 . ?
B6 C1 1.692(15) . ?
B6 B7 1.778(18) . ?
B6 B11 1.778(16) . ?
B6 H6A 1.1200 . ?
B7 C12 1.725(15) . ?
B7 B8 1.756(16) . ?
B7 B11 1.775(19) . ?
B7 H7A 1.1200 . ?
B8 C12 1.707(17) . ?
B8 B9 1.789(17) . ?
B8 H8A 1.1200 . ?
B9 C12 1.674(15) . ?
B9 B10 1.810(18) . ?
B9 H9 1.1200 . ?
B10 C12 1.742(16) . ?
B10 B11 1.796(16) . ?
B11 C12 1.684(16) . ?
B11 H11 1.1200 . ?
C12 C9 1.524(15) . ?
N2 C9 1.312(16) . ?
N2 C10 1.443(18) . ?
C10 C16 1.384(18) . ?
C10 C11 1.400(18) . ?
C11 C13 1.382(18) . ?
C11 H11A 0.9500 . ?
C13 C14 1.395(19) . ?
C13 H13 0.9500 . ?
C14 C15 1.388(18) . ?
C14 H14 0.9500 . ?
C15 C16 1.42(4) . ?
C15 H15 0.9500 . ?
C16 H16 0.9500 . ?
N2' C9 1.264(18) . ?
N2' C10' 1.38(3) . ?
C10' C16' 1.411(3) . ?
C10' C11' 1.411(3) . ?
C11' C13' 1.411(3) . ?
C11' H11' 0.9500 . ?
C13' C14' 1.411(3) . ?
C13' H13' 0.9500 . ?
C14' C15' 1.411(3) . ?
C14' H14' 0.9500 . ?
C15' C16' 1.411(3) . ?
C15' H15' 0.9500 . ?
C16' H16' 0.9500 . ?
C22 C23 1.397(3) . ?
C22 C27 1.397(3) . ?
C22 C19 1.519(19) . ?
C23 C24 1.397(3) . ?
C23 H23 0.9500 . ?
C24 C25 1.397(3) . ?
C24 H24 0.9500 . ?
C25 C26 1.397(3) . ?
C25 C30 1.48(2) . ?
C26 C27 1.397(3) . ?
C26 H26 0.9500 . ?
C27 H27 0.9500 . ?
C22' C23' 1.39(3) . ?
C22' C27' 1.39(2) . ?
C22' C19 1.45(2) . ?
C23' C24' 1.41(3) . ?
C23' H23' 0.9500 . ?
C24' C25' 1.39(3) . ?
C24' H24' 0.9500 . ?
C25' C26' 1.37(2) . ?
C25' C30 1.51(2) . ?
C26' C27' 1.39(2) . ?
C26' H26' 0.9500 . ?
C27' H27' 0.9500 . ?
C33 C37 1.432(4) . ?
C33 C34 1.432(4) . ?
C33 C38 1.522(4) . ?
C34 C35 1.432(4) . ?
C34 C39 1.522(4) . ?
C35 C36 1.432(4) . ?
C35 C40 1.522(4) . ?
C36 C37 1.432(4) . ?
C36 C41 1.522(4) . ?
C37 C42 1.522(4) . ?
C38 H38A 0.9800 . ?
C38 H38B 0.9800 . ?
C38 H38C 0.9800 . ?
C39 H39A 0.9800 . ?
C39 H39B 0.9800 . ?
C39 H39C 0.9800 . ?
C40 H40A 0.9800 . ?
C40 H40B 0.9800 . ?
C40 H40C 0.9800 . ?
C41 H41A 0.9800 . ?
C41 H41B 0.9800 . ?
C41 H41C 0.9800 . ?
C42 H42A 0.9800 . ?
C42 H42B 0.9800 . ?
C42 H42C 0.9800 . ?
C33' C34' 1.439(4) . ?
C33' C37' 1.439(4) . ?
C33' C38' 1.529(4) . ?
C34' C35' 1.439(4) . ?
C34' C39' 1.529(4) . ?
C35' C36' 1.439(4) . ?
C35' C40' 1.529(4) . ?
C36' C37' 1.439(4) . ?
C36' C41' 1.529(4) . ?
C37' C42' 1.529(4) . ?
C38' H38D 0.9800 . ?
C38' H38E 0.9800 . ?
C38' H38F 0.9800 . ?
C39' H39D 0.9800 . ?
C39' H39E 0.9800 . ?
C39' H39F 0.9800 . ?
C40' H40D 0.9800 . ?
C40' H40E 0.9800 . ?
C40' H40F 0.9800 . ?
C41' H41D 0.9800 . ?
C41' H41E 0.9800 . ?
C41' H41F 0.9800 . ?
C42' H42D 0.9800 . ?
C42' H42E 0.9800 . ?
C42' H42F 0.9800 . ?
C1 C2 1.507(15) . ?
C17 C18 1.361(14) . ?
C17 H17 0.9500 . ?
C18 C19 1.390(14) . ?
C18 H18 0.9500 . ?
C19 C20 1.392(14) . ?
C20 C21 1.372(14) . ?
C20 H20 0.9500 . ?
C21 H21 0.9500 . ?
C28 C29 1.342(15) . ?
C28 H28 0.9500 . ?
C29 C30 1.415(14) . ?
C29 H29 0.9500 . ?
C30 C31 1.376(14) . ?
C31 C32 1.388(14) . ?
C31 H31 0.9500 . ?
C32 H32 0.9500 . ?
C43 C44 1.408(5) . ?
C43 C47 1.408(5) . ?
C43 C48 1.497(5) . ?
C44 C45 1.408(5) . ?
C44 C49 1.497(5) . ?
C45 C46 1.408(5) . ?
C45 C50 1.497(5) . ?
C46 C47 1.408(5) . ?
C46 C51 1.497(5) . ?
C47 C52 1.497(5) . ?
C48 H48A 0.9800 . ?
C48 H48B 0.9800 . ?
C48 H48C 0.9800 . ?
C49 H49A 0.9800 . ?
C49 H49B 0.9800 . ?
C49 H49C 0.9800 . ?
C50 H50A 0.9800 . ?
C50 H50B 0.9800 . ?
C50 H50C 0.9800 . ?
C51 H51A 0.9800 . ?
C51 H51B 0.9800 . ?
C51 H51C 0.9800 . ?
C52 H52A 0.9800 . ?
C52 H52B 0.9800 . ?
C52 H52C 0.9800 . ?
C43' C47' 1.412(5) . ?
C43' C44' 1.412(5) . ?
C43' C48' 1.501(5) . ?
C44' C45' 1.412(5) . ?
C44' C49' 1.501(5) . ?
C45' C46' 1.412(5) . ?
C45' C50' 1.501(5) . ?
C46' C47' 1.412(5) . ?
C46' C51' 1.501(5) . ?
C47' C52' 1.501(5) . ?
C48' H48D 0.9800 . ?
C48' H48E 0.9800 . ?
C48' H48F 0.9800 . ?
C49' H49D 0.9800 . ?
C49' H49E 0.9800 . ?
C49' H49F 0.9800 . ?
C50' H50D 0.9800 . ?
C50' H50E 0.9800 . ?
C50' H50F 0.9800 . ?
C51' H51D 0.9800 . ?
C51' H51E 0.9800 . ?
C51' H51F 0.9800 . ?
C52' H52D 0.9800 . ?
C52' H52E 0.9800 . ?
C52' H52F 0.9800 . ?

loop_
_geom_torsion_atom_site_label_1
_geom_torsion_atom_site_label_2
_geom_torsion_atom_site_label_3
_geom_torsion_atom_site_label_4
_geom_torsion
_geom_torsion_site_symmetry_1
_geom_torsion_site_symmetry_2
_geom_torsion_site_symmetry_3
_geom_torsion_site_symmetry_4
_geom_torsion_publ_flag
C2 N1 C3 C8 -50(5) . . . . ?
C2 N1 C3 C4 129(2) . . . . ?
C8 C3 C4 C5 0(6) . . . . ?
N1 C3 C4 C5 -179(4) . . . . ?
C3 C4 C5 C6 4(7) . . . . ?
C4 C5 C6 C7 -15(7) . . . . ?
C5 C6 C7 C8 20(7) . . . . ?
C4 C3 C8 C7 5(5) . . . . ?
N1 C3 C8 C7 -176(4) . . . . ?
C6 C7 C8 C3 -14(6) . . . . ?
C2 N1 C3' C8' 68(2) . . . . ?
C2 N1 C3' C4' -116.8(16) . . . . ?
C8' C3' C4' C5' 0.0 . . . . ?
N1 C3' C4' C5' -176.1(16) . . . . ?
C3' C4' C5' C6' 0.0 . . . . ?
C4' C5' C6' C7' 0.0 . . . . ?
C5' C6' C7' C8' 0.0 . . . . ?
C4' C3' C8' C7' 0.0 . . . . ?
N1 C3' C8' C7' 175.3(19) . . . . ?
C6' C7' C8' C3' 0.0 . . . . ?
B8 B2 B3 C1 -131.3(9) . . . . ?
B7 B2 B3 C1 -92.8(9) . . . . ?
B6 B2 B3 C1 -32.5(7) . . . . ?
Ir1 B2 B3 C1 102.0(8) . . . . ?
C1 B2 B3 B8 131.3(9) . . . . ?
B7 B2 B3 B8 38.5(8) . . . . ?
B6 B2 B3 B8 98.8(8) . . . . ?
Ir1 B2 B3 B8 -126.6(9) . . . . ?
C1 B2 B3 B9 95.5(10) . . . . ?
B8 B2 B3 B9 -35.8(9) . . . . ?
B7 B2 B3 B9 2.7(12) . . . . ?
B6 B2 B3 B9 63.0(11) . . . . ?
Ir1 B2 B3 B9 -162.4(8) . . . . ?
C1 B2 B3 B4 32.6(8) . . . . ?
B8 B2 B3 B4 -98.8(10) . . . . ?
B7 B2 B3 B4 -60.2(11) . . . . ?
B6 B2 B3 B4 0.0(11) . . . . ?
Ir1 B2 B3 B4 134.6(8) . . . . ?
B8 B3 B4 C1 -97.3(9) . . . . ?
B9 B3 B4 C1 -135.1(9) . . . . ?
B2 B3 B4 C1 -33.4(8) . . . . ?
C1 B3 B4 B5 33.7(9) . . . . ?
B8 B3 B4 B5 -63.6(11) . . . . ?
B9 B3 B4 B5 -101.4(10) . . . . ?
B2 B3 B4 B5 0.3(13) . . . . ?
C1 B3 B4 B9 135.1(9) . . . . ?
B8 B3 B4 B9 37.8(8) . . . . ?
B2 B3 B4 B9 101.7(10) . . . . ?
C1 B3 B4 B10 98.4(10) . . . . ?
B8 B3 B4 B10 1.1(12) . . . . ?
B9 B3 B4 B10 -36.7(8) . . . . ?
B2 B3 B4 B10 65.0(12) . . . . ?
B9 B4 B5 C1 -95.4(10) . . . . ?
B10 B4 B5 C1 -135.5(9) . . . . ?
B3 B4 B5 C1 -32.0(8) . . . . ?
C1 B4 B5 B11 94.8(9) . . . . ?
B9 B4 B5 B11 -0.6(12) . . . . ?
B10 B4 B5 B11 -40.6(8) . . . . ?
B3 B4 B5 B11 62.8(11) . . . . ?
C1 B4 B5 B10 135.5(9) . . . . ?
B9 B4 B5 B10 40.0(9) . . . . ?
B3 B4 B5 B10 103.4(10) . . . . ?
C1 B4 B5 B6 31.6(8) . . . . ?
B9 B4 B5 B6 -63.9(11) . . . . ?
B10 B4 B5 B6 -103.9(10) . . . . ?
B3 B4 B5 B6 -0.5(12) . . . . ?
B4 B5 B6 C1 -32.3(8) . . . . ?
B11 B5 B6 C1 -132.9(9) . . . . ?
B10 B5 B6 C1 -97.2(10) . . . . ?
B4 B5 B6 B7 64.3(11) . . . . ?
C1 B5 B6 B7 96.6(9) . . . . ?
B11 B5 B6 B7 -36.3(8) . . . . ?
B10 B5 B6 B7 -0.6(12) . . . . ?
B4 B5 B6 B11 100.6(10) . . . . ?
C1 B5 B6 B11 132.9(9) . . . . ?
B10 B5 B6 B11 35.6(8) . . . . ?
B4 B5 B6 B2 0.5(12) . . . . ?
C1 B5 B6 B2 32.8(8) . . . . ?
B11 B5 B6 B2 -100.1(9) . . . . ?
B10 B5 B6 B2 -64.4(11) . . . . ?
B8 B2 B6 C1 92.8(8) . . . . ?
B3 B2 B6 C1 32.5(7) . . . . ?
B7 B2 B6 C1 131.9(8) . . . . ?
Ir1 B2 B6 C1 -103.6(8) . . . . ?
C1 B2 B6 B7 -131.9(8) . . . . ?
B8 B2 B6 B7 -39.1(7) . . . . ?
B3 B2 B6 B7 -99.4(9) . . . . ?
Ir1 B2 B6 B7 124.5(8) . . . . ?
C1 B2 B6 B11 -96.2(9) . . . . ?
B8 B2 B6 B11 -3.4(11) . . . . ?
B3 B2 B6 B11 -63.7(10) . . . . ?
B7 B2 B6 B11 35.7(8) . . . . ?
Ir1 B2 B6 B11 160.2(7) . . . . ?
C1 B2 B6 B5 -32.8(8) . . . . ?
B8 B2 B6 B5 60.0(10) . . . . ?
B3 B2 B6 B5 -0.3(11) . . . . ?
B7 B2 B6 B5 99.1(9) . . . . ?
Ir1 B2 B6 B5 -136.4(8) . . . . ?
C1 B6 B7 C12 59.4(10) . . . . ?
B11 B6 B7 C12 -39.3(7) . . . . ?
B5 B6 B7 C12 -3.3(11) . . . . ?
B2 B6 B7 C12 101.1(8) . . . . ?
C1 B6 B7 B8 -1.6(11) . . . . ?
B11 B6 B7 B8 -100.2(9) . . . . ?
B5 B6 B7 B8 -64.3(11) . . . . ?
B2 B6 B7 B8 40.1(8) . . . . ?
C1 B6 B7 B11 98.7(8) . . . . ?
B5 B6 B7 B11 36.0(8) . . . . ?
B2 B6 B7 B11 140.4(8) . . . . ?
C1 B6 B7 B2 -41.7(7) . . . . ?
B11 B6 B7 B2 -140.4(8) . . . . ?
B5 B6 B7 B2 -104.4(9) . . . . ?
C1 B2 B7 C12 -58.0(10) . . . . ?
B8 B2 B7 C12 37.5(8) . . . . ?
B3 B2 B7 C12 -0.9(11) . . . . ?
B6 B2 B7 C12 -96.9(9) . . . . ?
Ir1 B2 B7 C12 161.9(8) . . . . ?
C1 B2 B7 B8 -95.6(8) . . . . ?
B3 B2 B7 B8 -38.4(8) . . . . ?
B6 B2 B7 B8 -134.4(9) . . . . ?
Ir1 B2 B7 B8 124.3(11) . . . . ?
C1 B2 B7 B11 2.6(10) . . . . ?
B8 B2 B7 B11 98.2(9) . . . . ?
B3 B2 B7 B11 59.8(10) . . . . ?
B6 B2 B7 B11 -36.2(8) . . . . ?
Ir1 B2 B7 B11 -137.5(9) . . . . ?
C1 B2 B7 B6 38.8(7) . . . . ?
B8 B2 B7 B6 134.4(9) . . . . ?
B3 B2 B7 B6 96.0(9) . . . . ?
Ir1 B2 B7 B6 -101.3(10) . . . . ?
C1 B3 B8 C12 -60.3(10) . . . . ?
B9 B3 B8 C12 38.0(7) . . . . ?
B2 B3 B8 C12 -103.2(8) . . . . ?
B4 B3 B8 C12 1.4(10) . . . . ?
C1 B3 B8 B7 2.1(12) . . . . ?
B9 B3 B8 B7 100.4(10) . . . . ?
B2 B3 B8 B7 -40.8(8) . . . . ?
B4 B3 B8 B7 63.8(11) . . . . ?
C1 B3 B8 B2 43.0(8) . . . . ?
B9 B3 B8 B2 141.2(9) . . . . ?
B4 B3 B8 B2 104.6(9) . . . . ?
C1 B3 B8 B9 -98.3(9) . . . . ?
B2 B3 B8 B9 -141.2(9) . . . . ?
B4 B3 B8 B9 -36.6(8) . . . . ?
B11 B7 B8 C12 32.5(8) . . . . ?
B6 B7 B8 C12 95.6(9) . . . . ?
B2 B7 B8 C12 136.7(9) . . . . ?
C12 B7 B8 B3 -95.9(9) . . . . ?
B11 B7 B8 B3 -63.5(11) . . . . ?
B6 B7 B8 B3 -0.3(12) . . . . ?
B2 B7 B8 B3 40.8(9) . . . . ?
C12 B7 B8 B2 -136.7(9) . . . . ?
B11 B7 B8 B2 -104.2(9) . . . . ?
B6 B7 B8 B2 -41.1(8) . . . . ?
C12 B7 B8 B9 -32.0(8) . . . . ?
B11 B7 B8 B9 0.4(11) . . . . ?
B6 B7 B8 B9 63.5(11) . . . . ?
B2 B7 B8 B9 104.7(9) . . . . ?
C1 B2 B8 C12 57.5(9) . . . . ?
B3 B2 B8 C12 96.6(9) . . . . ?
B7 B2 B8 C12 -38.6(8) . . . . ?
B6 B2 B8 C12 0.3(10) . . . . ?
Ir1 B2 B8 C12 -159.2(8) . . . . ?
C1 B2 B8 B3 -39.1(7) . . . . ?
B7 B2 B8 B3 -135.2(10) . . . . ?
B6 B2 B8 B3 -96.3(9) . . . . ?
Ir1 B2 B8 B3 104.2(10) . . . . ?
C1 B2 B8 B7 96.0(9) . . . . ?
B3 B2 B8 B7 135.2(10) . . . . ?
B6 B2 B8 B7 38.9(8) . . . . ?
Ir1 B2 B8 B7 -120.6(10) . . . . ?
C1 B2 B8 B9 -3.5(10) . . . . ?
B3 B2 B8 B9 35.6(8) . . . . ?
B7 B2 B8 B9 -99.6(10) . . . . ?
B6 B2 B8 B9 -60.7(10) . . . . ?
Ir1 B2 B8 B9 139.8(9) . . . . ?
C1 B4 B9 C12 -61.1(10) . . . . ?
B5 B4 B9 C12 2.1(12) . . . . ?
B10 B4 B9 C12 41.8(7) . . . . ?
B3 B4 B9 C12 -98.4(9) . . . . ?
C1 B4 B9 B3 37.3(8) . . . . ?
B5 B4 B9 B3 100.5(10) . . . . ?
B10 B4 B9 B3 140.3(8) . . . . ?
C1 B4 B9 B8 0.5(11) . . . . ?
B5 B4 B9 B8 63.7(11) . . . . ?
B10 B4 B9 B8 103.5(9) . . . . ?
B3 B4 B9 B8 -36.8(8) . . . . ?
C1 B4 B9 B10 -103.0(9) . . . . ?
B5 B4 B9 B10 -39.8(9) . . . . ?
B3 B4 B9 B10 -140.3(8) . . . . ?
C1 B3 B9 C12 60.7(10) . . . . ?
B8 B3 B9 C12 -38.9(8) . . . . ?
B2 B3 B9 C12 -3.5(12) . . . . ?
B4 B3 B9 C12 99.3(9) . . . . ?
C1 B3 B9 B4 -38.7(8) . . . . ?
B8 B3 B9 B4 -138.2(9) . . . . ?
B2 B3 B9 B4 -102.8(10) . . . . ?
C1 B3 B9 B8 99.5(9) . . . . ?
B2 B3 B9 B8 35.3(8) . . . . ?
B4 B3 B9 B8 138.2(9) . . . . ?
C1 B3 B9 B10 -2.1(11) . . . . ?
B8 B3 B9 B10 -101.6(9) . . . . ?
B2 B3 B9 B10 -66.3(11) . . . . ?
B4 B3 B9 B10 36.6(8) . . . . ?
B3 B8 B9 C12 134.8(9) . . . . ?
B7 B8 B9 C12 33.1(8) . . . . ?
B2 B8 B9 C12 98.7(9) . . . . ?
C12 B8 B9 B4 -96.6(9) . . . . ?
B3 B8 B9 B4 38.1(9) . . . . ?
B7 B8 B9 B4 -63.6(11) . . . . ?
B2 B8 B9 B4 2.1(12) . . . . ?
C12 B8 B9 B3 -134.8(9) . . . . ?
B7 B8 B9 B3 -101.7(9) . . . . ?
B2 B8 B9 B3 -36.1(8) . . . . ?
C12 B8 B9 B10 -32.1(8) . . . . ?
B3 B8 B9 B10 102.7(10) . . . . ?
B7 B8 B9 B10 1.0(12) . . . . ?
B2 B8 B9 B10 66.6(11) . . . . ?
B4 B5 B10 C12 -95.0(9) . . . . ?
C1 B5 B10 C12 -56.2(10) . . . . ?
B11 B5 B10 C12 39.6(8) . . . . ?
B6 B5 B10 C12 4.2(11) . . . . ?
C1 B5 B10 B4 38.8(8) . . . . ?
B11 B5 B10 B4 134.6(10) . . . . ?
B6 B5 B10 B4 99.3(10) . . . . ?
B4 B5 B10 B11 -134.6(10) . . . . ?
C1 B5 B10 B11 -95.8(9) . . . . ?
B6 B5 B10 B11 -35.3(9) . . . . ?
B4 B5 B10 B9 -37.4(8) . . . . ?
C1 B5 B10 B9 1.4(11) . . . . ?
B11 B5 B10 B9 97.2(9) . . . . ?
B6 B5 B10 B9 61.9(11) . . . . ?
B4 B5 B10 Ir2 120.6(11) . . . . ?
C1 B5 B10 Ir2 159.4(8) . . . . ?
B11 B5 B10 Ir2 -104.8(10) . . . . ?
B6 B5 B10 Ir2 -140.1(9) . . . . ?
C1 B4 B10 C12 57.0(11) . . . . ?
B5 B4 B10 C12 97.0(8) . . . . ?
B9 B4 B10 C12 -39.0(7) . . . . ?
B3 B4 B10 C12 -2.9(11) . . . . ?
C1 B4 B10 B5 -39.9(9) . . . . ?
B9 B4 B10 B5 -136.0(9) . . . . ?
B3 B4 B10 B5 -99.9(10) . . . . ?
C1 B4 B10 B11 -1.0(12) . . . . ?
B5 B4 B10 B11 38.9(9) . . . . ?
B9 B4 B10 B11 -97.1(9) . . . . ?
B3 B4 B10 B11 -61.0(11) . . . . ?
C1 B4 B10 B9 96.1(10) . . . . ?
B5 B4 B10 B9 136.0(9) . . . . ?
B3 B4 B10 B9 36.1(8) . . . . ?
C1 B4 B10 Ir2 -159.8(8) . . . . ?
B5 B4 B10 Ir2 -119.9(12) . . . . ?
B9 B4 B10 Ir2 104.1(11) . . . . ?
B3 B4 B10 Ir2 140.2(9) . . . . ?
B4 B9 B10 C12 131.8(8) . . . . ?
B3 B9 B10 C12 94.8(9) . . . . ?
B8 B9 B10 C12 31.7(8) . . . . ?
C12 B9 B10 B5 -94.4(8) . . . . ?
B4 B9 B10 B5 37.4(8) . . . . ?
B3 B9 B10 B5 0.4(11) . . . . ?
B8 B9 B10 B5 -62.7(11) . . . . ?
C12 B9 B10 B4 -131.8(8) . . . . ?
B3 B9 B10 B4 -37.0(8) . . . . ?
B8 B9 B10 B4 -100.0(9) . . . . ?
C12 B9 B10 B11 -33.6(7) . . . . ?
B4 B9 B10 B11 98.2(9) . . . . ?
B3 B9 B10 B11 61.1(10) . . . . ?
B8 B9 B10 B11 -1.9(11) . . . . ?
C12 B9 B10 Ir2 104.5(8) . . . . ?
B4 B9 B10 Ir2 -123.7(9) . . . . ?
B3 B9 B10 Ir2 -160.7(7) . . . . ?
B8 B9 B10 Ir2 136.2(8) . . . . ?
B4 B5 B11 C12 -1.1(11) . . . . ?
C1 B5 B11 C12 60.1(10) . . . . ?
B10 B5 B11 C12 -41.9(8) . . . . ?
B6 B5 B11 C12 99.3(9) . . . . ?
B4 B5 B11 B7 -63.7(11) . . . . ?
C1 B5 B11 B7 -2.5(11) . . . . ?
B10 B5 B11 B7 -104.5(9) . . . . ?
B6 B5 B11 B7 36.7(8) . . . . ?
B4 B5 B11 B6 -100.4(10) . . . . ?
C1 B5 B11 B6 -39.2(7) . . . . ?
B10 B5 B11 B6 -141.2(9) . . . . ?
B4 B5 B11 B10 40.8(9) . . . . ?
C1 B5 B11 B10 102.0(9) . . . . ?
B6 B5 B11 B10 141.2(9) . . . . ?
B8 B7 B11 C12 -32.9(8) . . . . ?
B6 B7 B11 C12 -133.0(8) . . . . ?
B2 B7 B11 C12 -96.2(9) . . . . ?
C12 B7 B11 B5 96.1(9) . . . . ?
B8 B7 B11 B5 63.1(10) . . . . ?
B6 B7 B11 B5 -37.0(8) . . . . ?
B2 B7 B11 B5 -0.1(11) . . . . ?
C12 B7 B11 B6 133.0(8) . . . . ?
B8 B7 B11 B6 100.1(9) . . . . ?
B2 B7 B11 B6 36.9(8) . . . . ?
C12 B7 B11 B10 31.3(8) . . . . ?
B8 B7 B11 B10 -1.7(11) . . . . ?
B6 B7 B11 B10 -101.8(9) . . . . ?
B2 B7 B11 B10 -64.9(11) . . . . ?
C1 B6 B11 C12 -57.6(10) . . . . ?
B7 B6 B11 C12 40.8(8) . . . . ?
B5 B6 B11 C12 -98.6(9) . . . . ?
B2 B6 B11 C12 5.2(11) . . . . ?
C1 B6 B11 B5 41.0(8) . . . . ?
B7 B6 B11 B5 139.4(9) . . . . ?
B2 B6 B11 B5 103.7(9) . . . . ?
C1 B6 B11 B7 -98.4(9) . . . . ?
B5 B6 B11 B7 -139.4(9) . . . . ?
B2 B6 B11 B7 -35.7(8) . . . . ?
C1 B6 B11 B10 5.5(12) . . . . ?
B7 B6 B11 B10 103.9(9) . . . . ?
B5 B6 B11 B10 -35.5(9) . . . . ?
B2 B6 B11 B10 68.2(11) . . . . ?
B5 B10 B11 C12 131.7(9) . . . . ?
B4 B10 B11 C12 93.2(9) . . . . ?
B9 B10 B11 C12 33.4(7) . . . . ?
Ir2 B10 B11 C12 -104.8(9) . . . . ?
C12 B10 B11 B5 -131.7(9) . . . . ?
B4 B10 B11 B5 -38.5(9) . . . . ?
B9 B10 B11 B5 -98.3(9) . . . . ?
Ir2 B10 B11 B5 123.5(10) . . . . ?
C12 B10 B11 B7 -31.2(8) . . . . ?
B5 B10 B11 B7 100.5(10) . . . . ?
B4 B10 B11 B7 62.0(11) . . . . ?
B9 B10 B11 B7 2.2(11) . . . . ?
Ir2 B10 B11 B7 -136.0(8) . . . . ?
C12 B10 B11 B6 -96.0(9) . . . . ?
B5 B10 B11 B6 35.7(9) . . . . ?
B4 B10 B11 B6 -2.8(12) . . . . ?
B9 B10 B11 B6 -62.6(11) . . . . ?
Ir2 B10 B11 B6 159.2(8) . . . . ?
B4 B9 C12 C9 -146.9(10) . . . . ?
B3 B9 C12 C9 149.2(10) . . . . ?
B8 B9 C12 C9 110.5(11) . . . . ?
B10 B9 C12 C9 -104.7(10) . . . . ?
B4 B9 C12 B11 -3.0(11) . . . . ?
B3 B9 C12 B11 -66.9(11) . . . . ?
B8 B9 C12 B11 -105.6(9) . . . . ?
B10 B9 C12 B11 39.2(8) . . . . ?
B4 B9 C12 B8 102.6(9) . . . . ?
B3 B9 C12 B8 38.7(8) . . . . ?
B10 B9 C12 B8 144.8(8) . . . . ?
B4 B9 C12 B7 67.0(11) . . . . ?
B3 B9 C12 B7 3.1(12) . . . . ?
B8 B9 C12 B7 -35.6(9) . . . . ?
B10 B9 C12 B7 109.2(10) . . . . ?
B4 B9 C12 B10 -42.2(8) . . . . ?
B3 B9 C12 B10 -106.1(9) . . . . ?
B8 B9 C12 B10 -144.8(8) . . . . ?
B5 B11 C12 C9 146.4(9) . . . . ?
B7 B11 C12 C9 -109.6(10) . . . . ?
B6 B11 C12 C9 -150.6(9) . . . . ?
B10 B11 C12 C9 104.2(10) . . . . ?
B5 B11 C12 B9 2.6(11) . . . . ?
B7 B11 C12 B9 106.6(9) . . . . ?
B6 B11 C12 B9 65.6(11) . . . . ?
B10 B11 C12 B9 -39.5(8) . . . . ?
B5 B11 C12 B8 -68.3(10) . . . . ?
B7 B11 C12 B8 35.7(8) . . . . ?
B6 B11 C12 B8 -5.2(12) . . . . ?
B10 B11 C12 B8 -110.4(9) . . . . ?
B5 B11 C12 B7 -104.0(9) . . . . ?
B6 B11 C12 B7 -41.0(8) . . . . ?
B10 B11 C12 B7 -146.1(9) . . . . ?
B5 B11 C12 B10 42.1(8) . . . . ?
B7 B11 C12 B10 146.1(9) . . . . ?
B6 B11 C12 B10 105.2(9) . . . . ?
B3 B8 C12 C9 -147.7(9) . . . . ?
B7 B8 C12 C9 108.8(10) . . . . ?
B2 B8 C12 C9 148.2(9) . . . . ?
B9 B8 C12 C9 -108.2(10) . . . . ?
B3 B8 C12 B9 -39.5(8) . . . . ?
B7 B8 C12 B9 -143.1(9) . . . . ?
B2 B8 C12 B9 -103.7(9) . . . . ?
B3 B8 C12 B11 67.3(10) . . . . ?
B7 B8 C12 B11 -36.2(9) . . . . ?
B2 B8 C12 B11 3.2(11) . . . . ?
B9 B8 C12 B11 106.9(10) . . . . ?
B3 B8 C12 B7 103.5(9) . . . . ?
B2 B8 C12 B7 39.4(8) . . . . ?
B9 B8 C12 B7 143.1(9) . . . . ?
B3 B8 C12 B10 -3.7(11) . . . . ?
B7 B8 C12 B10 -107.3(9) . . . . ?
B2 B8 C12 B10 -67.9(10) . . . . ?
B9 B8 C12 B10 35.8(8) . . . . ?
B8 B7 C12 C9 -109.1(11) . . . . ?
B11 B7 C12 C9 108.4(11) . . . . ?
B6 B7 C12 C9 149.0(10) . . . . ?
B2 B7 C12 C9 -147.1(10) . . . . ?
B8 B7 C12 B9 36.5(9) . . . . ?
B11 B7 C12 B9 -106.0(10) . . . . ?
B6 B7 C12 B9 -65.4(11) . . . . ?
B2 B7 C12 B9 -1.4(12) . . . . ?
B8 B7 C12 B11 142.5(9) . . . . ?
B6 B7 C12 B11 40.6(8) . . . . ?
B2 B7 C12 B11 104.6(9) . . . . ?
B11 B7 C12 B8 -142.5(9) . . . . ?
B6 B7 C12 B8 -101.9(9) . . . . ?
B2 B7 C12 B8 -38.0(8) . . . . ?
B8 B7 C12 B10 108.6(10) . . . . ?
B11 B7 C12 B10 -33.9(9) . . . . ?
B6 B7 C12 B10 6.7(11) . . . . ?
B2 B7 C12 B10 70.7(11) . . . . ?
B5 B10 C12 C9 -151.0(9) . . . . ?
B4 B10 C12 C9 149.9(9) . . . . ?
B11 B10 C12 C9 -110.3(10) . . . . ?
B9 B10 C12 C9 109.9(10) . . . . ?
Ir2 B10 C12 C9 -0.2(12) . . . . ?
B5 B10 C12 B9 99.2(9) . . . . ?
B4 B10 C12 B9 40.0(8) . . . . ?
B11 B10 C12 B9 139.9(9) . . . . ?
Ir2 B10 C12 B9 -110.0(8) . . . . ?
B5 B10 C12 B11 -40.7(8) . . . . ?
B4 B10 C12 B11 -99.9(9) . . . . ?
B9 B10 C12 B11 -139.9(9) . . . . ?
Ir2 B10 C12 B11 110.1(8) . . . . ?
B5 B10 C12 B8 63.4(10) . . . . ?
B4 B10 C12 B8 4.2(11) . . . . ?
B11 B10 C12 B8 104.1(9) . . . . ?
B9 B10 C12 B8 -35.8(8) . . . . ?
Ir2 B10 C12 B8 -145.8(7) . . . . ?
B5 B10 C12 B7 -7.0(12) . . . . ?
B4 B10 C12 B7 -66.1(10) . . . . ?
B11 B10 C12 B7 33.7(9) . . . . ?
B9 B10 C12 B7 -106.1(10) . . . . ?
Ir2 B10 C12 B7 143.8(7) . . . . ?
C9 N2 C10 C16 -131(3) . . . . ?
C9 N2 C10 C11 61(3) . . . . ?
C16 C10 C11 C13 8(4) . . . . ?
N2 C10 C11 C13 176(2) . . . . ?
C10 C11 C13 C14 -7(4) . . . . ?
C11 C13 C14 C15 2(5) . . . . ?
C13 C14 C15 C16 2(5) . . . . ?
C11 C10 C16 C15 -3(4) . . . . ?
N2 C10 C16 C15 -172(3) . . . . ?
C14 C15 C16 C10 -2(4) . . . . ?
C9 N2' C10' C16' 108(2) . . . . ?
C9 N2' C10' C11' -84(3) . . . . ?
N2' C10' C11' C13' -168.1(16) . . . . ?
C16' C10' C11' C13' 0.0 . . . . ?
C10' C11' C13' C14' 0.0 . . . . ?
C11' C13' C14' C15' 0.0 . . . . ?
C13' C14' C15' C16' 0.0 . . . . ?
N2' C10' C16' C15' 168.2(17) . . . . ?
C11' C10' C16' C15' 0.0 . . . . ?
C14' C15' C16' C10' 0.0 . . . . ?
C27 C22 C23 C24 0.0 . . . . ?
C19 C22 C23 C24 -179.2(9) . . . . ?
C22 C23 C24 C25 0.0 . . . . ?
C23 C24 C25 C26 0.0 . . . . ?
C23 C24 C25 C30 168.9(11) . . . . ?
C24 C25 C26 C27 0.0 . . . . ?
C30 C25 C26 C27 -167.7(13) . . . . ?
C25 C26 C27 C22 0.0 . . . . ?
C23 C22 C27 C26 0.0 . . . . ?
C19 C22 C27 C26 179.1(11) . . . . ?
C27' C22' C23' C24' -3(4) . . . . ?
C19 C22' C23' C24' 170.4(19) . . . . ?
C22' C23' C24' C25' 3(3) . . . . ?
C23' C24' C25' C26' -3(3) . . . . ?
C23' C24' C25' C30 -177.6(18) . . . . ?
C24' C25' C26' C27' 1(3) . . . . ?
C30 C25' C26' C27' 176.1(17) . . . . ?
C23' C22' C27' C26' 1(3) . . . . ?
C19 C22' C27' C26' -171.9(18) . . . . ?
C25' C26' C27' C22' 0(3) . . . . ?
C37 C33 C34 C35 0.0 . . . . ?
C38 C33 C34 C35 180.0 . . . . ?
Ir1 C33 C34 C35 60.8(3) . . . . ?
C37 C33 C34 C39 180.0 . . . . ?
C38 C33 C34 C39 0.0 . . . . ?
Ir1 C33 C34 C39 -119.2(3) . . . . ?
C37 C33 C34 Ir1 -60.8(3) . . . . ?
C38 C33 C34 Ir1 119.2(3) . . . . ?
C33 C34 C35 C36 0.0 . . . . ?
C39 C34 C35 C36 180.0 . . . . ?
Ir1 C34 C35 C36 63.8(3) . . . . ?
C33 C34 C35 C40 180.0 . . . . ?
C39 C34 C35 C40 0.0 . . . . ?
Ir1 C34 C35 C40 -116.2(3) . . . . ?
C33 C34 C35 Ir1 -63.8(3) . . . . ?
C39 C34 C35 Ir1 116.2(3) . . . . ?
C34 C35 C36 C37 0.0 . . . . ?
C40 C35 C36 C37 180.0 . . . . ?
Ir1 C35 C36 C37 64.2(3) . . . . ?
C34 C35 C36 C41 180.0 . . . . ?
C40 C35 C36 C41 0.0 . . . . ?
Ir1 C35 C36 C41 -115.8(3) . . . . ?
C34 C35 C36 Ir1 -64.2(3) . . . . ?
C40 C35 C36 Ir1 115.8(3) . . . . ?
C35 C36 C37 C33 0.0 . . . . ?
C41 C36 C37 C33 180.0 . . . . ?
Ir1 C36 C37 C33 61.4(3) . . . . ?
C35 C36 C37 C42 180.0 . . . . ?
C41 C36 C37 C42 0.0 . . . . ?
Ir1 C36 C37 C42 -118.6(3) . . . . ?
C35 C36 C37 Ir1 -61.4(3) . . . . ?
C41 C36 C37 Ir1 118.6(3) . . . . ?
C34 C33 C37 C36 0.0 . . . . ?
C38 C33 C37 C36 180.0 . . . . ?
Ir1 C33 C37 C36 -59.4(3) . . . . ?
C34 C33 C37 C42 180.0 . . . . ?
C38 C33 C37 C42 0.0 . . . . ?
Ir1 C33 C37 C42 120.6(2) . . . . ?
C34 C33 C37 Ir1 59.4(3) . . . . ?
C38 C33 C37 Ir1 -120.7(2) . . . . ?
C37' C33' C34' C35' 0.0 . . . . ?
C38' C33' C34' C35' 180.0 . . . . ?
Ir1 C33' C34' C35' 63.4(3) . . . . ?
C37' C33' C34' C39' 180.0 . . . . ?
C38' C33' C34' C39' 0.0 . . . . ?
Ir1 C33' C34' C39' -116.6(3) . . . . ?
C37' C33' C34' Ir1 -63.4(3) . . . . ?
C38' C33' C34' Ir1 116.6(3) . . . . ?
C33' C34' C35' C36' 0.0 . . . . ?
C39' C34' C35' C36' 180.0 . . . . ?
Ir1 C34' C35' C36' 62.8(2) . . . . ?
C33' C34' C35' C40' 180.0 . . . . ?
C39' C34' C35' C40' 0.0 . . . . ?
Ir1 C34' C35' C40' -117.2(2) . . . . ?
C33' C34' C35' Ir1 -62.8(2) . . . . ?
C39' C34' C35' Ir1 117.2(2) . . . . ?
C34' C35' C36' C37' 0.0 . . . . ?
C40' C35' C36' C37' 180.0 . . . . ?
Ir1 C35' C36' C37' 62.5(2) . . . . ?
C34' C35' C36' C41' 180.0 . . . . ?
C40' C35' C36' C41' 0.0 . . . . ?
Ir1 C35' C36' C41' -117.5(2) . . . . ?
C34' C35' C36' Ir1 -62.5(2) . . . . ?
C40' C35' C36' Ir1 117.5(2) . . . . ?
C35' C36' C37' C33' 0.0 . . . . ?
C41' C36' C37' C33' 180.0 . . . . ?
Ir1 C36' C37' C33' 62.8(3) . . . . ?
C35' C36' C37' C42' 180.0 . . . . ?
C41' C36' C37' C42' 0.0 . . . . ?
Ir1 C36' C37' C42' -117.2(3) . . . . ?
C35' C36' C37' Ir1 -62.8(3) . . . . ?
C41' C36' C37' Ir1 117.2(3) . . . . ?
C34' C33' C37' C36' 0.0 . . . . ?
C38' C33' C37' C36' 180.0 . . . . ?
Ir1 C33' C37' C36' -63.4(3) . . . . ?
C34' C33' C37' C42' 180.0 . . . . ?
C38' C33' C37' C42' 0.0 . . . . ?
Ir1 C33' C37' C42' 116.6(3) . . . . ?
C34' C33' C37' Ir1 63.4(3) . . . . ?
C38' C33' C37' Ir1 -116.6(3) . . . . ?
B8 B3 C1 C2 -147.4(10) . . . . ?
B9 B3 C1 C2 149.2(9) . . . . ?
B2 B3 C1 C2 -105.1(10) . . . . ?
B4 B3 C1 C2 110.8(10) . . . . ?
B8 B3 C1 B6 -3.4(12) . . . . ?
B9 B3 C1 B6 -66.8(11) . . . . ?
B2 B3 C1 B6 38.9(8) . . . . ?
B4 B3 C1 B6 -105.2(9) . . . . ?
B8 B3 C1 B4 101.8(9) . . . . ?
B9 B3 C1 B4 38.4(8) . . . . ?
B2 B3 C1 B4 144.1(8) . . . . ?
B8 B3 C1 B5 66.5(11) . . . . ?
B9 B3 C1 B5 3.1(12) . . . . ?
B2 B3 C1 B5 108.9(9) . . . . ?
B4 B3 C1 B5 -35.3(9) . . . . ?
B8 B3 C1 B2 -42.3(8) . . . . ?
B9 B3 C1 B2 -105.7(9) . . . . ?
B4 B3 C1 B2 -144.1(8) . . . . ?
B7 B6 C1 C2 145.4(10) . . . . ?
B11 B6 C1 C2 -152.6(10) . . . . ?
B5 B6 C1 C2 -112.0(11) . . . . ?
B2 B6 C1 C2 103.8(11) . . . . ?
B7 B6 C1 B3 3.2(11) . . . . ?
B11 B6 C1 B3 65.2(11) . . . . ?
B5 B6 C1 B3 105.8(10) . . . . ?
B2 B6 C1 B3 -38.5(8) . . . . ?
B7 B6 C1 B4 -68.4(11) . . . . ?
B11 B6 C1 B4 -6.3(12) . . . . ?
B5 B6 C1 B4 34.3(9) . . . . ?
B2 B6 C1 B4 -110.0(10) . . . . ?
B7 B6 C1 B5 -102.7(9) . . . . ?
B11 B6 C1 B5 -40.6(8) . . . . ?
B2 B6 C1 B5 -144.3(8) . . . . ?
B7 B6 C1 B2 41.6(8) . . . . ?
B11 B6 C1 B2 103.7(9) . . . . ?
B5 B6 C1 B2 144.3(8) . . . . ?
B5 B4 C1 C2 111.5(12) . . . . ?
B9 B4 C1 C2 -144.7(10) . . . . ?
B10 B4 C1 C2 151.5(10) . . . . ?
B3 B4 C1 C2 -105.7(11) . . . . ?
B5 B4 C1 B3 -142.8(9) . . . . ?
B9 B4 C1 B3 -38.9(8) . . . . ?
B10 B4 C1 B3 -102.8(10) . . . . ?
B5 B4 C1 B6 -35.2(10) . . . . ?
B9 B4 C1 B6 68.7(11) . . . . ?
B10 B4 C1 B6 4.8(13) . . . . ?
B3 B4 C1 B6 107.6(10) . . . . ?
B9 B4 C1 B5 103.8(10) . . . . ?
B10 B4 C1 B5 40.0(9) . . . . ?
B3 B4 C1 B5 142.8(9) . . . . ?
B5 B4 C1 B2 -106.9(10) . . . . ?
B9 B4 C1 B2 -3.0(12) . . . . ?
B10 B4 C1 B2 -66.9(12) . . . . ?
B3 B4 C1 B2 35.9(9) . . . . ?
B4 B5 C1 C2 -106.9(11) . . . . ?
B11 B5 C1 C2 150.2(10) . . . . ?
B10 B5 C1 C2 -146.8(10) . . . . ?
B6 B5 C1 C2 109.6(11) . . . . ?
B4 B5 C1 B3 36.8(9) . . . . ?
B11 B5 C1 B3 -66.0(11) . . . . ?
B10 B5 C1 B3 -3.0(12) . . . . ?
B6 B5 C1 B3 -106.7(9) . . . . ?
B4 B5 C1 B6 143.5(9) . . . . ?
B11 B5 C1 B6 40.7(8) . . . . ?
B10 B5 C1 B6 103.6(10) . . . . ?
B11 B5 C1 B4 -102.8(9) . . . . ?
B10 B5 C1 B4 -39.9(8) . . . . ?
B6 B5 C1 B4 -143.5(9) . . . . ?
B4 B5 C1 B2 107.5(10) . . . . ?
B11 B5 C1 B2 4.7(11) . . . . ?
B10 B5 C1 B2 67.6(11) . . . . ?
B6 B5 C1 B2 -36.0(8) . . . . ?
B8 B2 C1 C2 147.5(9) . . . . ?
B3 B2 C1 C2 106.8(10) . . . . ?
B7 B2 C1 C2 -152.6(9) . . . . ?
B6 B2 C1 C2 -112.5(10) . . . . ?
Ir1 B2 C1 C2 -4.4(11) . . . . ?
B8 B2 C1 B3 40.6(7) . . . . ?
B7 B2 C1 B3 100.5(8) . . . . ?
B6 B2 C1 B3 140.7(8) . . . . ?
Ir1 B2 C1 B3 -111.3(8) . . . . ?
B8 B2 C1 B6 -100.1(8) . . . . ?
B3 B2 C1 B6 -140.7(8) . . . . ?
B7 B2 C1 B6 -40.2(7) . . . . ?
Ir1 B2 C1 B6 108.1(7) . . . . ?
B8 B2 C1 B4 4.1(11) . . . . ?
B3 B2 C1 B4 -36.5(9) . . . . ?
B7 B2 C1 B4 64.0(10) . . . . ?
B6 B2 C1 B4 104.2(10) . . . . ?
Ir1 B2 C1 B4 -147.8(8) . . . . ?
B8 B2 C1 B5 -64.5(10) . . . . ?
B3 B2 C1 B5 -105.1(10) . . . . ?
B7 B2 C1 B5 -4.6(10) . . . . ?
B6 B2 C1 B5 35.5(8) . . . . ?
Ir1 B2 C1 B5 143.6(8) . . . . ?
C3 N1 C2 C1 147.8(17) . . . . ?
C3' N1 C2 C1 -168.4(14) . . . . ?
C3 N1 C2 S1 -31(2) . . . . ?
C3' N1 C2 S1 13(2) . . . . ?
B3 C1 C2 N1 -103.6(15) . . . . ?
B6 C1 C2 N1 114.1(14) . . . . ?
B4 C1 C2 N1 -30.5(18) . . . . ?
B5 C1 C2 N1 40.1(17) . . . . ?
B2 C1 C2 N1 -173.4(12) . . . . ?
B3 C1 C2 S1 75.0(11) . . . . ?
B6 C1 C2 S1 -67.3(13) . . . . ?
B4 C1 C2 S1 148.1(9) . . . . ?
B5 C1 C2 S1 -141.4(9) . . . . ?
B2 C1 C2 S1 5.2(13) . . . . ?
Ir1 S1 C2 N1 174.7(13) . . . . ?
Ir1 S1 C2 C1 -3.8(11) . . . . ?
C10' N2' C9 C12 -178.2(17) . . . . ?
C10' N2' C9 S2 -20(3) . . . . ?
C10 N2 C9 C12 -178.4(17) . . . . ?
C10 N2 C9 S2 19(3) . . . . ?
B9 C12 C9 N2' -132(2) . . . . ?
B11 C12 C9 N2' 85(2) . . . . ?
B8 C12 C9 N2' -59(2) . . . . ?
B7 C12 C9 N2' 12(3) . . . . ?
B10 C12 C9 N2' 156(2) . . . . ?
B9 C12 C9 N2 -97.8(17) . . . . ?
B11 C12 C9 N2 119.4(17) . . . . ?
B8 C12 C9 N2 -24.2(19) . . . . ?
B7 C12 C9 N2 47.1(19) . . . . ?
B10 C12 C9 N2 -169.5(16) . . . . ?
B9 C12 C9 S2 67.3(12) . . . . ?
B11 C12 C9 S2 -75.5(11) . . . . ?
B8 C12 C9 S2 140.9(8) . . . . ?
B7 C12 C9 S2 -147.8(9) . . . . ?
B10 C12 C9 S2 -4.4(12) . . . . ?
Ir2 S2 C9 N2' -153(2) . . . . ?
Ir2 S2 C9 N2 170.0(17) . . . . ?
Ir2 S2 C9 C12 6.7(10) . . . . ?
C21 N3 C17 C18 -3.3(16) . . . . ?
Ir1 N3 C17 C18 -179.5(9) . . . . ?
N3 C17 C18 C19 2.2(18) . . . . ?
C17 C18 C19 C20 -1.3(17) . . . . ?
C17 C18 C19 C22' 176.1(15) . . . . ?
C17 C18 C19 C22 -170.6(13) . . . . ?
C23' C22' C19 C18 27(3) . . . . ?
C27' C22' C19 C18 -160.0(18) . . . . ?
C23' C22' C19 C20 -155.9(19) . . . . ?
C27' C22' C19 C20 17(3) . . . . ?
C23 C22 C19 C18 -30.4(17) . . . . ?
C27 C22 C19 C18 150.4(10) . . . . ?
C23 C22 C19 C20 160.4(9) . . . . ?
C27 C22 C19 C20 -18.7(13) . . . . ?
C18 C19 C20 C21 1.6(16) . . . . ?
C22' C19 C20 C21 -175.7(15) . . . . ?
C22 C19 C20 C21 171.9(12) . . . . ?
C17 N3 C21 C20 3.7(16) . . . . ?
Ir1 N3 C21 C20 179.7(8) . . . . ?
C19 C20 C21 N3 -3.0(18) . . . . ?
C32 N4 C28 C29 -0.3(17) . . . . ?
Ir2 N4 C28 C29 173.4(9) 5_666 . . . ?
N4 C28 C29 C30 0.4(18) . . . . ?
C28 C29 C30 C31 -0.1(16) . . . . ?
C28 C29 C30 C25 169.2(13) . . . . ?
C28 C29 C30 C25' -174.6(14) . . . . ?
C24 C25 C30 C31 -157.4(9) . . . . ?
C26 C25 C30 C31 10.9(18) . . . . ?
C24 C25 C30 C29 33.7(14) . . . . ?
C26 C25 C30 C29 -158.0(10) . . . . ?
C26' C25' C30 C31 -19(3) . . . . ?
C24' C25' C30 C31 156.0(18) . . . . ?
C26' C25' C30 C29 155.1(17) . . . . ?
C24' C25' C30 C29 -30(3) . . . . ?
C29 C30 C31 C32 -0.3(16) . . . . ?
C25 C30 C31 C32 -170.2(13) . . . . ?
C25' C30 C31 C32 174.2(15) . . . . ?
C28 N4 C32 C31 -0.1(16) . . . . ?
Ir2 N4 C32 C31 -173.7(8) 5_666 . . . ?
C30 C31 C32 N4 0.4(17) . . . . ?
C47 C43 C44 C45 0.0 . . . . ?
C48 C43 C44 C45 180.0 . . . . ?
Ir2 C43 C44 C45 66.4(3) . . . . ?
C47 C43 C44 C49 180.0 . . . . ?
C48 C43 C44 C49 0.0 . . . . ?
Ir2 C43 C44 C49 -113.6(3) . . . . ?
C47 C43 C44 Ir2 -66.4(3) . . . . ?
C48 C43 C44 Ir2 113.6(3) . . . . ?
C43 C44 C45 C46 0.0 . . . . ?
C49 C44 C45 C46 -180.0 . . . . ?
Ir2 C44 C45 C46 65.2(3) . . . . ?
C43 C44 C45 C50 180.0 . . . . ?
C49 C44 C45 C50 0.0 . . . . ?
Ir2 C44 C45 C50 -114.8(3) . . . . ?
C43 C44 C45 Ir2 -65.2(3) . . . . ?
C49 C44 C45 Ir2 114.8(3) . . . . ?
C44 C45 C46 C47 0.0 . . . . ?
C50 C45 C46 C47 180.0 . . . . ?
Ir2 C45 C46 C47 60.8(3) . . . . ?
C44 C45 C46 C51 180.0 . . . . ?
C50 C45 C46 C51 0.0 . . . . ?
Ir2 C45 C46 C51 -119.2(3) . . . . ?
C44 C45 C46 Ir2 -60.8(3) . . . . ?
C50 C45 C46 Ir2 119.2(3) . . . . ?
C45 C46 C47 C43 0.0 . . . . ?
C51 C46 C47 C43 180.0 . . . . ?
Ir2 C46 C47 C43 59.3(3) . . . . ?
C45 C46 C47 C52 180.0 . . . . ?
C51 C46 C47 C52 0.0 . . . . ?
Ir2 C46 C47 C52 -120.7(3) . . . . ?
C45 C46 C47 Ir2 -59.3(3) . . . . ?
C51 C46 C47 Ir2 120.7(3) . . . . ?
C44 C43 C47 C46 0.0 . . . . ?
C48 C43 C47 C46 180.0 . . . . ?
Ir2 C43 C47 C46 -62.7(3) . . . . ?
C44 C43 C47 C52 180.0 . . . . ?
C48 C43 C47 C52 0.0 . . . . ?
Ir2 C43 C47 C52 117.3(3) . . . . ?
C44 C43 C47 Ir2 62.7(3) . . . . ?
C48 C43 C47 Ir2 -117.3(3) . . . . ?
C47' C43' C44' C45' 0.0 . . . . ?
C48' C43' C44' C45' 180.0 . . . . ?
Ir2 C43' C44' C45' 61.2(3) . . . . ?
C47' C43' C44' C49' 180.0 . . . . ?
C48' C43' C44' C49' 0.0 . . . . ?
Ir2 C43' C44' C49' -118.8(3) . . . . ?
C47' C43' C44' Ir2 -61.3(3) . . . . ?
C48' C43' C44' Ir2 118.7(3) . . . . ?
C43' C44' C45' C46' 0.0 . . . . ?
C49' C44' C45' C46' 180.0 . . . . ?
Ir2 C44' C45' C46' 59.0(3) . . . . ?
C43' C44' C45' C50' 180.0 . . . . ?
C49' C44' C45' C50' 0.0 . . . . ?
Ir2 C44' C45' C50' -121.0(3) . . . . ?
C43' C44' C45' Ir2 -59.0(3) . . . . ?
C49' C44' C45' Ir2 121.0(3) . . . . ?
C44' C45' C46' C47' 0.0 . . . . ?
C50' C45' C46' C47' 180.0 . . . . ?
Ir2 C45' C46' C47' 61.3(3) . . . . ?
C44' C45' C46' C51' 180.0 . . . . ?
C50' C45' C46' C51' 0.0 . . . . ?
Ir2 C45' C46' C51' -118.7(3) . . . . ?
C44' C45' C46' Ir2 -61.3(3) . . . . ?
C50' C45' C46' Ir2 118.7(3) . . . . ?
C45' C46' C47' C43' 0.0 . . . . ?
C51' C46' C47' C43' 180.0 . . . . ?
Ir2 C46' C47' C43' 65.3(3) . . . . ?
C45' C46' C47' C52' 180.0 . . . . ?
C51' C46' C47' C52' 0.0 . . . . ?
Ir2 C46' C47' C52' -114.7(3) . . . . ?
C45' C46' C47' Ir2 -65.3(3) . . . . ?
C51' C46' C47' Ir2 114.7(3) . . . . ?
C44' C43' C47' C46' 0.0 . . . . ?
C48' C43' C47' C46' 180.0 . . . . ?
Ir2 C43' C47' C46' -65.2(3) . . . . ?
C44' C43' C47' C52' 180.0 . . . . ?
C48' C43' C47' C52' 0.0 . . . . ?
Ir2 C43' C47' C52' 114.8(3) . . . . ?
C44' C43' C47' Ir2 65.2(3) . . . . ?
C48' C43' C47' Ir2 -114.8(3) . . . . ?
